data_7134704
loop_
_publ_author_name
'Geue, Niklas'
'Renningholtz, Tim'
'Whitehead, George F. S.'
'Timco, Grigore A.'
'Trujillo, Cristina'
'Barran, Perdita E.'
'Winpenny, Richard E. P.'

_publ_section_title
;
 Energetics of carboxylate-metal bonds in polymetallic rings.
;
_journal_issue 59
_journal_name_full 'Chemical communications (Cambridge, England)'
_journal_page_first 11049
_journal_page_last 11052
_journal_paper_doi 10.1039/d5cc01911g
_journal_volume 61
_journal_year 2025
_chemical_formula_moiety 'C128 H112 Cr7 F8 Ni O32, C6 H16 N'
_chemical_formula_sum 'C134 H128 Cr7 F8 N Ni O32'
_chemical_formula_weight 2839.08
_space_group_crystal_system monoclinic
_space_group_IT_number 15
_space_group_name_Hall '-C 2yc'
_space_group_name_H-M_alt 'C 1 2/c 1'
_atom_sites_solution_hydrogens geom
_atom_sites_solution_primary dual
_audit_creation_date 2025-03-17
_audit_creation_method
;
Olex2 1.5-alpha
(compiled 2025.03.04 svn.red2d20d0 for OlexSys, GUI svn.r7188)
;
_audit_update_record
;
2025-03-17 deposited with the CCDC.	2025-06-11 downloaded from the CCDC.
;
_cell_angle_alpha 90
_cell_angle_beta 94.616(2)
_cell_angle_gamma 90
_cell_formula_units_Z 4
_cell_length_a 24.0332(4)
_cell_length_b 24.0911(5)
_cell_length_c 23.7630(6)
_cell_measurement_reflns_used 29896
_cell_measurement_temperature 100.00(10)
_cell_measurement_theta_max 25.4970
_cell_measurement_theta_min 1.6370
_cell_volume 13713.8(5)
_computing_cell_refinement 'CrysAlisPro 1.171.43.142a (Rigaku OD, 2024)'
_computing_data_collection 'GDA - generic data acquisition software'
_computing_data_reduction 'CrysAlisPro 1.171.43.142a (Rigaku OD, 2024)'
_computing_molecular_graphics 'Olex2 1.5-alpha (Dolomanov et al., 2009)'
_computing_publication_material 'Olex2 1.5-alpha (Dolomanov et al., 2009)'
_computing_structure_refinement 'SHELXL 2019/3 (Sheldrick, 2015)'
_computing_structure_solution 'SHELXT 2018/2 (Sheldrick, 2018)'
_diffrn_ambient_temperature 100.00(10)
_diffrn_detector 'Photon counting pixel array'
_diffrn_detector_area_resol_mean 5.8140
_diffrn_detector_type 'Dectris PILATUS 2M'
_diffrn_measured_fraction_theta_full 1.000
_diffrn_measured_fraction_theta_max 0.998
_diffrn_measurement_details
;
List of Runs (angles in degrees, time in seconds):

  # Type    Start    End  Width  t~exp~   \w     \q     \k     \f   Frames
#--------------------------------------------------------------------------
  1  \f      0.00 179.00   1.00    0.20   0.00   0.00   0.00    --   179
  2  \w   -145.00  24.00   1.00    0.20    --   30.00   0.00   0.00  169
  3  \w   -145.00  24.00   1.00    0.20    --   30.00   0.00 120.00  169
  4  \w   -145.00  24.00   1.00    0.20    --   30.00   0.00 240.00  169
;
_diffrn_measurement_device 'Fixed \c 3-circle diffractometer'
_diffrn_measurement_device_type 'Fluid Film Devices'
_diffrn_measurement_method 'shutterless scans'
_diffrn_measurement_specimen_support 'MiTeGen MicroMount'
_diffrn_orient_matrix_type 'CrysAlisPro convention (1999,Acta A55,543-557)'
_diffrn_orient_matrix_UB_11 -0.0243076000
_diffrn_orient_matrix_UB_12 0.0150994000
_diffrn_orient_matrix_UB_13 -0.0043046000
_diffrn_orient_matrix_UB_21 0.0031525000
_diffrn_orient_matrix_UB_22 0.0090885000
_diffrn_orient_matrix_UB_23 0.0275591000
_diffrn_orient_matrix_UB_31 0.0150413000
_diffrn_orient_matrix_UB_32 0.0225147000
_diffrn_orient_matrix_UB_33 -0.0082554000
_diffrn_radiation_monochromator 'Silicon 111'
_diffrn_radiation_probe x-ray
_diffrn_radiation_type synchrotron
_diffrn_radiation_wavelength 0.6889
_diffrn_reflns_av_R_equivalents 0.0593
_diffrn_reflns_av_unetI/netI 0.0469
_diffrn_reflns_Laue_measured_fraction_full 1.000
_diffrn_reflns_Laue_measured_fraction_max 0.998
_diffrn_reflns_limit_h_max 30
_diffrn_reflns_limit_h_min -30
_diffrn_reflns_limit_k_max 30
_diffrn_reflns_limit_k_min -30
_diffrn_reflns_limit_l_max 29
_diffrn_reflns_limit_l_min -29
_diffrn_reflns_number 90883
_diffrn_reflns_point_group_measured_fraction_full 1.000
_diffrn_reflns_point_group_measured_fraction_max 0.998
_diffrn_reflns_theta_full 24.415
_diffrn_reflns_theta_max 25.491
_diffrn_reflns_theta_min 1.468
_diffrn_source Synchrotron
_diffrn_source_details 'Allan et al. (2017)'
_diffrn_source_type 'Diamond Light Source Beamline I19-1'
_exptl_absorpt_coefficient_mu 0.694
_exptl_absorpt_correction_T_max 1.00000
_exptl_absorpt_correction_T_min 0.59716
_exptl_absorpt_correction_type multi-scan
_exptl_absorpt_process_details
;
CrysAlisPro 1.171.43.142a (Rigaku Oxford Diffraction, 2024)
Empirical absorption correction using spherical harmonics,
implemented in SCALE3 ABSPACK scaling algorithm.
;
_exptl_crystal_colour 'clear green'
_exptl_crystal_colour_lustre clear
_exptl_crystal_colour_primary green
_exptl_crystal_density_diffrn 1.375
_exptl_crystal_description block
_exptl_crystal_F_000 5852
_exptl_crystal_size_max 0.19
_exptl_crystal_size_mid 0.187
_exptl_crystal_size_min 0.054
_refine_diff_density_max 1.064
_refine_diff_density_min -0.415
_refine_diff_density_rms 0.111
_refine_ls_extinction_method none
_refine_ls_goodness_of_fit_ref 1.040
_refine_ls_hydrogen_treatment constr
_refine_ls_matrix_type full
_refine_ls_number_parameters 1644
_refine_ls_number_reflns 14008
_refine_ls_number_restraints 6300
_refine_ls_restrained_S_all 0.950
_refine_ls_R_factor_all 0.0844
_refine_ls_R_factor_gt 0.0694
_refine_ls_shift/su_max 0.001
_refine_ls_shift/su_mean 0.000
_refine_ls_structure_factor_coef Fsqd
_refine_ls_weighting_details 'w=1/[\s^2^(Fo^2^)+(0.1475P)^2^+18.7386P] where P=(Fo^2^+2Fc^2^)/3'
_refine_ls_weighting_scheme calc
_refine_ls_wR_factor_gt 0.2195
_refine_ls_wR_factor_ref 0.2340
_reflns_Friedel_coverage 0.000
_reflns_number_gt 10485
_reflns_number_total 14008
_reflns_threshold_expression 'I > 2\s(I)'
_cod_data_source_file d5cc01911g2.cif
_cod_data_source_block m_gt80-12_2_c1_
_cod_depositor_comments 'Adding full bibliography for 7134703--7134709.cif.'
_cod_database_code 7134704
_shelx_shelxl_version_number 2019/3
_shelx_space_group_comment
;
The symmetry employed for this shelxl refinement is uniquely defined
by the following loop, which should always be used as a source of
symmetry information in preference to the above space-group names.
They are only intended as comments.
;
_shelx_estimated_absorpt_t_max 0.963
_shelx_estimated_absorpt_t_min 0.879
_olex2_refinement_description
;
1. Shared sites
{Cr1, Ni1}
{Cr2, Ni2}
{Cr3, Ni3}
{Cr4, Ni4}
{Cr5, Ni5}
{Cr6, Ni6}
{Cr7, Ni7}
{Cr8, Ni8}
2. Restrained distances
 N022-C129
 2.45 with sigma of 0.02
 N022-C01C = N022-C01B
 1.45 with sigma of 0.02
 C130-N022
 2.45 with sigma of 0.02
 C130-C01C = C130-C01W = C129-C01B = C129-C01V
 1.54 with sigma of 0.02
 C01V-C01B = C01C-C01W
 2.45 with sigma of 0.02
 C01C-C01B
 2.45 with sigma of 0.02
3. Restrained planarity
 C1, C2, C3, C4, C5, C6, C7, C8
 with sigma of 0.01
 C9, C10, C11, C12, C13, C14, C15, C16
 with sigma of 0.01
 C17, C18, C19, C20, C21, C22, C23, C24
 with sigma of 0.01
 C25, C26, C27, C28, C29, C30, C31, C32
 with sigma of 0.01
 C33, C34, C35, C36, C37, C38, C39, C40
 with sigma of 0.01
 C41, C42, C43, C44, C45, C46, C47, C48
 with sigma of 0.01
 C49, C50, C51, C52, C53, C54, C55, C56
 with sigma of 0.01
 C57, C58, C59, C60, C61, C62, C63, C64
 with sigma of 0.01
 C65, C66, C67, C68, C69, C70, C71, C72
 with sigma of 0.01
 C80, C73, C74, C75, C76, C77, C78, C79
 with sigma of 0.01
 C81, C82, C83, C84, C85, C86, C87, C88
 with sigma of 0.01
 C89, C90, C91, C92, C93, C94, C95, C96
 with sigma of 0.01
 C97, C98, C99, C100, C101, C102, C103, C104
 with sigma of 0.01
 C105, C106, C107, C108, C109, C110, C111, C112
 with sigma of 0.01
 C113, C114, C115, C116, C117, C118, C119, C120
 with sigma of 0.01
 C121, C122, C123, C124, C125, C126, C127, C128
 with sigma of 0.01
4. Uiso/Uaniso restraints and constraints
All non-hydrogen atoms have similar U: within 2A with sigma of 0.04 and sigma
for terminal atoms of 0.08 within 2A
Uanis(Cr1) = Uanis(Ni1)
Uanis(Cr2) = Uanis(Ni2)
Uanis(Cr3) = Uanis(Ni3)
Uanis(Cr4) = Uanis(Ni4)
Uanis(Cr5) = Uanis(Ni5)
Uanis(Cr6) = Uanis(Ni6)
Uanis(Cr7) = Uanis(Ni7)
Uanis(Cr8) = Uanis(Ni8)
5. Rigid body (RIGU) restrains
 All non-hydrogen atoms
 with sigma for 1-2 distances of 0.004 and sigma for 1-3 distances of 0.004
6. Same fragment restrains
{O1, O2, C1, C2, C3, C4, C5, C6, C7, C8} sigma for 1-2: 0.02, 1-3: 0.04
as in
{O3, O4, C9, C10, C11, C12, C13, C14, C15, C16}
{O1, O2, C1, C2, C3, C4, C5, C6, C7, C8} sigma for 1-2: 0.02, 1-3: 0.04
as in
{O7, O8, C25, C26, C27, C28, C29, C30, C31, C32}
{O1, O2, C1, C2, C3, C4, C5, C6, C7, C8} sigma for 1-2: 0.02, 1-3: 0.04
as in
{O19, O20, C73, C74, C75, C76, C77, C78, C79, C80}
{O1, O2, C1, C2, C3, C4, C5, C6, C7, C8} sigma for 1-2: 0.02, 1-3: 0.04
as in
{O5, O6, C17, C18, C19, C20, C21, C22, C23, C24}
{O1, O2, C1, C2, C3, C4, C5, C6, C7, C8} sigma for 1-2: 0.02, 1-3: 0.04
as in
{O13, O14, C49, C50, C51, C52, C53, C54, C55, C56}
{O1, O2, C1, C2, C3, C4, C5, C6, C7, C8} sigma for 1-2: 0.02, 1-3: 0.04
as in
{O31, O32, C121, C122, C123, C124, C125, C126, C127, C128}
{O1, O2, C1, C2, C3, C4, C5, C6, C7, C8} sigma for 1-2: 0.02, 1-3: 0.04
as in
{O23, O24, C89, C90, C91, C92, C93, C94, C95, C96}
{O1, O2, C1, C2, C3, C4, C5, C6, C7, C8} sigma for 1-2: 0.02, 1-3: 0.04
as in
{O11, O12, C41, C42, C43, C44, C45, C46, C47, C48}
{O1, O2, C1, C2, C3, C4, C5, C6, C7, C8} sigma for 1-2: 0.02, 1-3: 0.04
as in
{O27, O28, C105, C106, C107, C108, C109, C110, C111, C112}
{O1, O2, C1, C2, C3, C4, C5, C6, C7, C8} sigma for 1-2: 0.02, 1-3: 0.04
as in
{O29, O30, C113, C114, C115, C116, C117, C118, C119, C120}
{O1, O2, C1, C2, C3, C4, C5, C6, C7, C8} sigma for 1-2: 0.02, 1-3: 0.04
as in
{O25, O26, C97, C98, C99, C100, C101, C102, C103, C104}
{O1, O2, C1, C2, C3, C4, C5, C6, C7, C8} sigma for 1-2: 0.02, 1-3: 0.04
as in
{O17, O18, C65, C66, C67, C68, C69, C70, C71, C72}
{O1, O2, C1, C2, C3, C4, C5, C6, C7, C8} sigma for 1-2: 0.02, 1-3: 0.04
as in
{O21, O22, C81, C82, C83, C84, C85, C86, C87, C88}
{O1, O2, C1, C2, C3, C4, C5, C6, C7, C8} sigma for 1-2: 0.02, 1-3: 0.04
as in
{O15, O16, C57, C58, C59, C60, C61, C62, C63, C64}
{O1, O2, C1, C2, C3, C4, C5, C6, C7, C8} sigma for 1-2: 0.02, 1-3: 0.04
as in
{O9, O10, C33, C34, C35, C36, C37, C38, C39, C40}
7. Others
 Fixed Sof: Cr1(0.4375) Cr2(0.4375) Cr3(0.4375) Cr4(0.4375) Cr5(0.4375)
 Cr6(0.4375) Cr7(0.4375) Cr8(0.4375) Ni1(0.0625) Ni2(0.0625) Ni3(0.0625)
 Ni4(0.0625) Ni5(0.0625) Ni6(0.0625) Ni7(0.0625) Ni8(0.0625) F1(0.5) F2(0.5)
 F3(0.5) F4(0.5) F5(0.5) F6(0.5) F7(0.5) F8(0.5) O1(0.5) O2(0.5) C1(0.5)
 C2(0.5) C3(0.5) H3(0.5) C4(0.5) H4(0.5) C5(0.5) H5(0.5) C6(0.5) C7(0.5)
 H7(0.5) C8(0.5) H8A(0.5) H8B(0.5) H8C(0.5) O3(0.5) O4(0.5) C9(0.5) C10(0.5)
 C11(0.5) H11(0.5) C12(0.5) H12(0.5) C13(0.5) H13(0.5) C14(0.5) C15(0.5)
 H15(0.5) C16(0.5) H16A(0.5) H16B(0.5) H16C(0.5) O5(0.5) O6(0.5) C17(0.5)
 C18(0.5) C19(0.5) H19(0.5) C20(0.5) H20(0.5) C21(0.5) H21(0.5) C22(0.5)
 C23(0.5) H23(0.5) C24(0.5) H24A(0.5) H24B(0.5) H24C(0.5) O7(0.5) O8(0.5)
 C25(0.5) C26(0.5) C27(0.5) H27(0.5) C28(0.5) H28(0.5) C29(0.5) H29(0.5)
 C30(0.5) C31(0.5) H31(0.5) C32(0.5) H32A(0.5) H32B(0.5) H32C(0.5) O9(0.5)
 O10(0.5) C33(0.5) C34(0.5) C35(0.5) H35(0.5) C36(0.5) H36(0.5) C37(0.5)
 H37(0.5) C38(0.5) C39(0.5) H39(0.5) C40(0.5) H40A(0.5) H40B(0.5) H40C(0.5)
 O11(0.5) O12(0.5) C41(0.5) C42(0.5) C43(0.5) H43(0.5) C44(0.5) H44(0.5)
 C45(0.5) H45(0.5) C46(0.5) C47(0.5) H47(0.5) C48(0.5) H48A(0.5) H48B(0.5)
 H48C(0.5) O13(0.5) O14(0.5) C49(0.5) C50(0.5) C51(0.5) H51(0.5) C52(0.5)
 H52(0.5) C53(0.5) H53(0.5) C54(0.5) C55(0.5) H55(0.5) C56(0.5) H56A(0.5)
 H56B(0.5) H56C(0.5) O15(0.5) O16(0.5) C57(0.5) C58(0.5) C59(0.5) H59(0.5)
 C60(0.5) H60(0.5) C61(0.5) H61(0.5) C62(0.5) C63(0.5) H63(0.5) C64(0.5)
 H64A(0.5) H64B(0.5) H64C(0.5) O17(0.5) O18(0.5) C65(0.5) C66(0.5) C67(0.5)
 H67(0.5) C68(0.5) H68(0.5) C69(0.5) H69(0.5) C70(0.5) C71(0.5) H71(0.5)
 C72(0.5) H72A(0.5) H72B(0.5) H72C(0.5) O19(0.5) O20(0.5) C73(0.5) C74(0.5)
 C75(0.5) H75(0.5) C76(0.5) H76(0.5) C77(0.5) H77(0.5) C78(0.5) C79(0.5)
 H79(0.5) C80(0.5) H80A(0.5) H80B(0.5) H80C(0.5) O21(0.5) O22(0.5) C81(0.5)
 C82(0.5) C83(0.5) H83(0.5) C84(0.5) H84(0.5) C85(0.5) H85(0.5) C86(0.5)
 C87(0.5) H87(0.5) C88(0.5) H88A(0.5) H88B(0.5) H88C(0.5) O23(0.5) O24(0.5)
 C89(0.5) C90(0.5) C91(0.5) H91(0.5) C92(0.5) H92(0.5) C93(0.5) H93(0.5)
 C94(0.5) C95(0.5) H95(0.5) C96(0.5) H96A(0.5) H96B(0.5) H96C(0.5) O25(0.5)
 O26(0.5) C97(0.5) C98(0.5) C99(0.5) H99(0.5) C100(0.5) H100(0.5) C101(0.5)
 H101(0.5) C102(0.5) C103(0.5) H103(0.5) C104(0.5) H10A(0.5) H10B(0.5)
 H10C(0.5) O27(0.5) O28(0.5) C105(0.5) C106(0.5) C107(0.5) H107(0.5) C108(0.5)
 H108(0.5) C109(0.5) H109(0.5) C110(0.5) C111(0.5) H111(0.5) C112(0.5)
 H11A(0.5) H11B(0.5) H11C(0.5) O29(0.5) O30(0.5) C113(0.5) C114(0.5) C115(0.5)
 H115(0.5) C116(0.5) H116(0.5) C117(0.5) H117(0.5) C118(0.5) C119(0.5)
 H119(0.5) C120(0.5) H12A(0.5) H12B(0.5) H12C(0.5) O31(0.5) O32(0.5) C121(0.5)
 C122(0.5) C123(0.5) H123(0.5) C124(0.5) H124(0.5) C125(0.5) H125(0.5)
 C126(0.5) C127(0.5) H127(0.5) C128(0.5) H12D(0.5) H12E(0.5) H12F(0.5)
 N022(0.5) H02A(0.5) H02B(0.5) C129(0.5) H12G(0.5) H12H(0.5) C130(0.5)
 H13A(0.5) H13B(0.5) C01B(0.5) H01A(0.5) H01B(0.5) C01C(0.5) H01C(0.5)
 H01D(0.5) C01V(0.5) H01E(0.5) H01F(0.5) H01G(0.5) C01W(0.5) H01H(0.5)
 H01I(0.5) H01J(0.5)
8.a Secondary CH2 refined with riding coordinates:
 N022(H02A,H02B), C129(H12G,H12H), C130(H13A,H13B), C01B(H01A,H01B), C01C(H01C,
 H01D)
8.b Me refined with riding coordinates:
 C8(H8A,H8B,H8C), C16(H16A,H16B,H16C), C24(H24A,H24B,H24C), C32(H32A,H32B,
 H32C), C40(H40A,H40B,H40C), C48(H48A,H48B,H48C), C56(H56A,H56B,H56C), C64(H64A,
 H64B,H64C), C72(H72A,H72B,H72C), C80(H80A,H80B,H80C), C88(H88A,H88B,H88C),
 C96(H96A,H96B,H96C), C104(H10A,H10B,H10C), C112(H11A,H11B,H11C), C120(H12A,
 H12B,H12C), C128(H12D,H12E,H12F), C01V(H01E,H01F,H01G), C01W(H01H,H01I,H01J)
8.c Aromatic/amide H refined with riding coordinates:
 C3(H3), C4(H4), C5(H5), C7(H7), C11(H11), C12(H12), C13(H13), C15(H15),
 C19(H19), C20(H20), C21(H21), C23(H23), C27(H27), C28(H28), C29(H29), C31(H31),
  C35(H35), C36(H36), C37(H37), C39(H39), C43(H43), C44(H44), C45(H45),
 C47(H47), C51(H51), C52(H52), C53(H53), C55(H55), C59(H59), C60(H60), C61(H61),
  C63(H63), C67(H67), C68(H68), C69(H69), C71(H71), C75(H75), C76(H76),
 C77(H77), C79(H79), C83(H83), C84(H84), C85(H85), C87(H87), C91(H91), C92(H92),
  C93(H93), C95(H95), C99(H99), C100(H100), C101(H101), C103(H103), C107(H107),
 C108(H108), C109(H109), C111(H111), C115(H115), C116(H116), C117(H117),
 C119(H119), C123(H123), C124(H124), C125(H125), C127(H127)
;
_olex2_submission_special_instructions 'No special instructions were received'
_oxdiff_exptl_absorpt_empirical_details
;
Empirical correction (ABSPACK) includes:
- Absorption correction using spherical harmonics
- Frame scaling
;
_oxdiff_exptl_absorpt_empirical_full_max 1.364
_oxdiff_exptl_absorpt_empirical_full_min 0.684

loop_
_space_group_symop_operation_xyz
'x, y, z'
'-x, y, -z+1/2'
'x+1/2, y+1/2, z'
'-x+1/2, y+1/2, -z+1/2'
'-x, -y, -z'
'x, -y, z-1/2'
'-x+1/2, -y+1/2, -z'
'x+1/2, -y+1/2, z-1/2'

loop_
_atom_site_label
_atom_site_type_symbol
_atom_site_fract_x
_atom_site_fract_y
_atom_site_fract_z
_atom_site_U_iso_or_equiv
_atom_site_adp_type
_atom_site_occupancy
_atom_site_site_symmetry_order
_atom_site_calc_flag
_atom_site_refinement_flags_posn
_atom_site_refinement_flags_adp
_atom_site_refinement_flags_occupancy
_atom_site_disorder_assembly
_atom_site_disorder_group
Cr1 Cr 0.3714(3) 1.3929(3) 0.7509(4) 0.0583(15) Uani 0.4375 1 d . U P A -1
Cr2 Cr 0.3135(2) 1.2644(2) 0.74629(16) 0.0454(14) Uani 0.4375 1 d . U P A -1
Cr3 Cr 0.3700(3) 1.1368(3) 0.7585(2) 0.0498(8) Uani 0.4375 1 d . U P A -1
Cr4 Cr 0.5013(6) 1.07804(5) 0.7524(11) 0.0523(13) Uani 0.4375 1 d . U P A -1
Cr5 Cr 0.6277(3) 1.1328(3) 0.7577(2) 0.0555(11) Uani 0.4375 1 d . U P A -1
Cr6 Cr 0.6860(2) 1.2618(3) 0.7527(2) 0.0547(17) Uani 0.4375 1 d . U P A -1
Cr7 Cr 0.6309(3) 1.3919(2) 0.7438(3) 0.0476(10) Uani 0.4375 1 d . U P A -1
Cr8 Cr 0.500000 1.44634(3) 0.750000 0.0587(3) Uani 0.875 2 d S TU P . .
Ni1 Ni 0.3714(3) 1.3929(3) 0.7509(4) 0.0583(15) Uani 0.0625 1 d . U P A -1
Ni2 Ni 0.3135(2) 1.2644(2) 0.74629(16) 0.0454(14) Uani 0.0625 1 d . U P A -1
Ni3 Ni 0.3700(3) 1.1368(3) 0.7585(2) 0.0498(8) Uani 0.0625 1 d . U P A -1
Ni4 Ni 0.5013(6) 1.07804(5) 0.7524(11) 0.0523(13) Uani 0.0625 1 d . U P A -1
Ni5 Ni 0.6277(3) 1.1328(3) 0.7577(2) 0.0555(11) Uani 0.0625 1 d . U P A -1
Ni6 Ni 0.6860(2) 1.2618(3) 0.7527(2) 0.0547(17) Uani 0.0625 1 d . U P A -1
Ni7 Ni 0.6309(3) 1.3919(2) 0.7438(3) 0.0476(10) Uani 0.0625 1 d . U P A -1
Ni8 Ni 0.500000 1.44634(3) 0.750000 0.0587(3) Uani 0.125 2 d S TU P . .
F1 F 0.3745(11) 1.3168(11) 0.7708(9) 0.046(3) Uani 0.5 1 d . U P A -1
F2 F 0.3706(17) 1.2141(15) 0.7303(16) 0.047(3) Uani 0.5 1 d . U P A -1
F3 F 0.4496(12) 1.1412(10) 0.7733(11) 0.050(3) Uani 0.5 1 d . U P A -1
F4 F 0.5489(12) 1.1325(10) 0.7345(12) 0.050(3) Uani 0.5 1 d . U P A -1
F5 F 0.6269(16) 1.2094(15) 0.7708(17) 0.051(4) Uani 0.5 1 d . U P A -1
F6 F 0.6275(11) 1.3116(11) 0.7311(11) 0.052(4) Uani 0.5 1 d . U P A -1
F7 F 0.5534(13) 1.3875(13) 0.7654(15) 0.046(3) Uani 0.5 1 d . U P A -1
F8 F 0.4447(14) 1.3901(14) 0.7293(16) 0.053(4) Uani 0.5 1 d . U P A -1
O1 O 0.2975(8) 1.3969(9) 0.7870(7) 0.056(3) Uani 0.5 1 d D U P A -1
O2 O 0.2578(10) 1.3161(8) 0.7591(9) 0.061(4) Uani 0.5 1 d D U P A -1
C1 C 0.2565(6) 1.3642(7) 0.7801(6) 0.047(3) Uani 0.5 1 d D U P A -1
C2 C 0.2045(6) 1.3817(7) 0.8057(5) 0.074(5) Uani 0.5 1 d D U P A -1
C3 C 0.1599(6) 1.3472(7) 0.8073(6) 0.111(6) Uani 0.5 1 d D U P A -1
H3 H 0.162048 1.311025 0.791803 0.133 Uiso 0.5 1 calc R U P A -1
C4 C 0.1124(7) 1.3627(8) 0.8303(7) 0.159(8) Uani 0.5 1 d D U P A -1
H4 H 0.081518 1.338123 0.831021 0.190 Uiso 0.5 1 calc R U P A -1
C5 C 0.1107(6) 1.4143(8) 0.8520(6) 0.135(7) Uani 0.5 1 d D U P A -1
H5 H 0.077687 1.425715 0.868145 0.162 Uiso 0.5 1 calc R U P A -1
C6 C 0.1543(7) 1.4513(7) 0.8521(6) 0.142(7) Uani 0.5 1 d D U P A -1
C7 C 0.2027(7) 1.4334(7) 0.8277(5) 0.105(6) Uani 0.5 1 d D U P A -1
H7 H 0.233894 1.457520 0.826632 0.126 Uiso 0.5 1 calc R U P A -1
C8 C 0.1523(11) 1.5083(7) 0.8766(9) 0.286(15) Uani 0.5 1 d D U P A -1
H8A H 0.187648 1.527460 0.872064 0.429 Uiso 0.5 1 calc R U P A -1
H8B H 0.121571 1.529216 0.856932 0.429 Uiso 0.5 1 calc R U P A -1
H8C H 0.146306 1.505729 0.916795 0.429 Uiso 0.5 1 calc R U P A -1
O3 O 0.3457(11) 1.3731(8) 0.6727(8) 0.058(3) Uani 0.5 1 d D U P A -1
O4 O 0.3061(7) 1.2881(8) 0.6718(8) 0.058(3) Uani 0.5 1 d D U P A -1
C9 C 0.3226(7) 1.3313(8) 0.6479(6) 0.061(4) Uani 0.5 1 d D U P A -1
C10 C 0.3200(5) 1.3359(7) 0.5853(6) 0.078(4) Uani 0.5 1 d D U P A -1
C11 C 0.3176(7) 1.3864(8) 0.5590(7) 0.105(5) Uani 0.5 1 d D U P A -1
H11 H 0.317756 1.418898 0.581630 0.125 Uiso 0.5 1 calc R U P A -1
C12 C 0.3151(8) 1.3923(8) 0.5019(7) 0.133(7) Uani 0.5 1 d D U P A -1
H12 H 0.313519 1.427889 0.484655 0.159 Uiso 0.5 1 calc R U P A -1
C13 C 0.3150(7) 1.3449(8) 0.4705(8) 0.135(7) Uani 0.5 1 d D U P A -1
H13 H 0.313164 1.347902 0.430485 0.162 Uiso 0.5 1 calc R U P A -1
C14 C 0.3175(7) 1.2928(8) 0.4946(6) 0.121(6) Uani 0.5 1 d D U P A -1
C15 C 0.3193(6) 1.2897(7) 0.5530(6) 0.095(5) Uani 0.5 1 d D U P A -1
H15 H 0.320169 1.254315 0.570614 0.114 Uiso 0.5 1 calc R U P A -1
C16 C 0.3175(11) 1.2400(9) 0.4603(8) 0.170(11) Uani 0.5 1 d D U P A -1
H16A H 0.319421 1.207914 0.485808 0.255 Uiso 0.5 1 calc R U P A -1
H16B H 0.283115 1.237966 0.435233 0.255 Uiso 0.5 1 calc R U P A -1
H16C H 0.349833 1.239784 0.437771 0.255 Uiso 0.5 1 calc R U P A -1
O5 O 0.2568(9) 1.2160(6) 0.7166(12) 0.055(3) Uani 0.5 1 d D U P A -1
O6 O 0.2904(4) 1.1320(4) 0.7412(3) 0.0551(19) Uani 0.5 1 d D U P A -1
C17 C 0.2540(5) 1.1642(7) 0.7172(7) 0.044(3) Uani 0.5 1 d D U P A -1
C18 C 0.2021(5) 1.1381(7) 0.6912(5) 0.051(3) Uani 0.5 1 d D U P A -1
C19 C 0.2023(8) 1.0818(7) 0.6816(8) 0.081(5) Uani 0.5 1 d D U P A -1
H19 H 0.235389 1.061459 0.691898 0.097 Uiso 0.5 1 calc R U P A -1
C20 C 0.1573(9) 1.0541(8) 0.6581(9) 0.100(6) Uani 0.5 1 d D U P A -1
H20 H 0.158583 1.015244 0.651628 0.120 Uiso 0.5 1 calc R U P A -1
C21 C 0.1102(9) 1.0839(8) 0.6439(8) 0.108(6) Uani 0.5 1 d D U P A -1
H21 H 0.078072 1.065034 0.627787 0.130 Uiso 0.5 1 calc R U P A -1
C22 C 0.1071(7) 1.1406(8) 0.6520(9) 0.112(7) Uani 0.5 1 d D U P A -1
C23 C 0.1552(6) 1.1674(7) 0.6768(8) 0.090(6) Uani 0.5 1 d D U P A -1
H23 H 0.154594 1.206232 0.683431 0.108 Uiso 0.5 1 calc R U P A -1
C24 C 0.0551(8) 1.1746(10) 0.6363(14) 0.27(2) Uani 0.5 1 d D U P A -1
H24A H 0.062421 1.213654 0.645732 0.403 Uiso 0.5 1 calc R U P A -1
H24B H 0.044926 1.171138 0.595661 0.403 Uiso 0.5 1 calc R U P A -1
H24C H 0.024417 1.160958 0.657249 0.403 Uiso 0.5 1 calc R U P A -1
O7 O 0.3110(7) 1.2405(6) 0.8220(7) 0.051(2) Uani 0.5 1 d D U P A -1
O8 O 0.3646(4) 1.1649(4) 0.8350(4) 0.066(2) Uani 0.5 1 d D U P A -1
C25 C 0.3392(5) 1.2063(5) 0.8525(4) 0.070(3) Uani 0.5 1 d D U P A -1
C26 C 0.3266(4) 1.2062(7) 0.9130(5) 0.167(7) Uani 0.5 1 d D U P A -1
C27 C 0.3190(6) 1.2559(8) 0.9392(5) 0.177(8) Uani 0.5 1 d D U P A -1
H27 H 0.321621 1.289883 0.919407 0.212 Uiso 0.5 1 calc R U P A -1
C28 C 0.3076(8) 1.2553(11) 0.9947(6) 0.239(10) Uani 0.5 1 d D U P A -1
H28 H 0.302292 1.289452 1.013427 0.287 Uiso 0.5 1 calc R U P A -1
C29 C 0.3036(8) 1.2058(11) 1.0242(8) 0.289(12) Uani 0.5 1 d D U P A -1
H29 H 0.295587 1.207485 1.062658 0.346 Uiso 0.5 1 calc R U P A -1
C30 C 0.3108(8) 1.1544(11) 1.0001(8) 0.277(12) Uani 0.5 1 d D U P A -1
C31 C 0.3226(6) 1.1580(9) 0.9420(7) 0.253(11) Uani 0.5 1 d D U P A -1
H31 H 0.327925 1.124309 0.922366 0.303 Uiso 0.5 1 calc R U P A -1
C32 C 0.3086(12) 1.0955(11) 1.0232(10) 0.38(2) Uani 0.5 1 d D U P A -1
H32A H 0.315864 1.068942 0.993420 0.564 Uiso 0.5 1 calc R U P A -1
H32B H 0.336918 1.091162 1.054946 0.564 Uiso 0.5 1 calc R U P A -1
H32C H 0.271522 1.088419 1.036150 0.564 Uiso 0.5 1 calc R U P A -1
O9 O 0.3667(3) 1.0618(3) 0.7882(3) 0.0586(17) Uani 0.5 1 d D U P A -1
O10 O 0.4456(6) 1.0210(10) 0.7671(10) 0.059(3) Uani 0.5 1 d D U P A -1
C33 C 0.3993(6) 1.0212(5) 0.7895(6) 0.049(3) Uani 0.5 1 d D U P A -1
C34 C 0.3773(7) 0.9678(5) 0.8091(4) 0.048(2) Uani 0.5 1 d D U P A -1
C35 C 0.3243(7) 0.9640(7) 0.8273(6) 0.069(4) Uani 0.5 1 d D U P A -1
H35 H 0.302118 0.996657 0.827128 0.083 Uiso 0.5 1 calc R U P A -1
C36 C 0.3024(7) 0.9157(8) 0.8454(7) 0.075(4) Uani 0.5 1 d D U P A -1
H36 H 0.265724 0.914228 0.857496 0.090 Uiso 0.5 1 calc R U P A -1
C37 C 0.3356(7) 0.8690(8) 0.8455(8) 0.080(5) Uani 0.5 1 d D U P A -1
H37 H 0.321372 0.834791 0.858099 0.096 Uiso 0.5 1 calc R U P A -1
C38 C 0.3885(8) 0.8704(6) 0.8279(9) 0.092(6) Uani 0.5 1 d D U P A -1
C39 C 0.4097(8) 0.9212(6) 0.8093(7) 0.066(4) Uani 0.5 1 d D U P A -1
H39 H 0.446261 0.922963 0.796919 0.080 Uiso 0.5 1 calc R U P A -1
C40 C 0.4252(10) 0.8188(8) 0.8280(14) 0.228(17) Uani 0.5 1 d D U P A -1
H40A H 0.461235 0.828448 0.814028 0.341 Uiso 0.5 1 calc R U P A -1
H40B H 0.431201 0.804335 0.866548 0.341 Uiso 0.5 1 calc R U P A -1
H40C H 0.406743 0.790497 0.803478 0.341 Uiso 0.5 1 calc R U P A -1
O11 O 0.3766(4) 1.1114(5) 0.6805(4) 0.053(2) Uani 0.5 1 d D U P A -1
O12 O 0.4658(6) 1.0857(7) 0.6743(7) 0.053(3) Uani 0.5 1 d D U P A -1
C41 C 0.4166(5) 1.0987(6) 0.6532(5) 0.060(3) Uani 0.5 1 d D U P A -1
C42 C 0.4075(4) 1.0975(4) 0.5905(4) 0.088(4) Uani 0.5 1 d D U P A -1
C43 C 0.3547(4) 1.0993(6) 0.5640(5) 0.086(4) Uani 0.5 1 d D U P A -1
H43 H 0.323774 1.101534 0.586371 0.103 Uiso 0.5 1 calc R U P A -1
C44 C 0.3450(5) 1.0981(8) 0.5072(6) 0.146(7) Uani 0.5 1 d D U P A -1
H44 H 0.308076 1.099138 0.489742 0.175 Uiso 0.5 1 calc R U P A -1
C45 C 0.3909(6) 1.0951(8) 0.4750(6) 0.173(9) Uani 0.5 1 d D U P A -1
H45 H 0.385197 1.094395 0.434983 0.207 Uiso 0.5 1 calc R U P A -1
C46 C 0.4445(5) 1.0933(6) 0.5006(5) 0.154(7) Uani 0.5 1 d D U P A -1
C47 C 0.4526(5) 1.0943(5) 0.5596(5) 0.120(6) Uani 0.5 1 d D U P A -1
H47 H 0.489185 1.092816 0.577824 0.144 Uiso 0.5 1 calc R U P A -1
C48 C 0.4935(7) 1.0900(9) 0.4653(8) 0.192(11) Uani 0.5 1 d D U P A -1
H48A H 0.528137 1.089059 0.490031 0.288 Uiso 0.5 1 calc R U P A -1
H48B H 0.490638 1.056300 0.442219 0.288 Uiso 0.5 1 calc R U P A -1
H48C H 0.493654 1.122637 0.440660 0.288 Uiso 0.5 1 calc R U P A -1
O13 O 0.5463(5) 1.0172(11) 0.7231(10) 0.057(3) Uani 0.5 1 d D U P A -1
O14 O 0.6311(3) 1.0547(3) 0.7429(4) 0.069(2) Uani 0.5 1 d D U P A -1
C49 C 0.5985(6) 1.0162(5) 0.7247(6) 0.044(3) Uani 0.5 1 d D U P A -1
C50 C 0.6251(6) 0.9666(5) 0.7019(4) 0.054(3) Uani 0.5 1 d D U P A -1
C51 C 0.6803(6) 0.9702(6) 0.6886(5) 0.062(3) Uani 0.5 1 d D U P A -1
H51 H 0.700028 1.004199 0.694134 0.074 Uiso 0.5 1 calc R U P A -1
C52 C 0.7062(6) 0.9253(7) 0.6675(6) 0.060(3) Uani 0.5 1 d D U P A -1
H52 H 0.743995 0.928171 0.658774 0.072 Uiso 0.5 1 calc R U P A -1
C53 C 0.6783(6) 0.8760(7) 0.6590(6) 0.057(3) Uani 0.5 1 d D U P A -1
H53 H 0.696894 0.845160 0.644116 0.069 Uiso 0.5 1 calc R U P A -1
C54 C 0.6239(7) 0.8707(6) 0.6715(7) 0.068(4) Uani 0.5 1 d D U P A -1
C55 C 0.5977(7) 0.9177(6) 0.6934(7) 0.064(4) Uani 0.5 1 d D U P A -1
H55 H 0.560026 0.914943 0.702387 0.077 Uiso 0.5 1 calc R U P A -1
C56 C 0.5911(7) 0.8173(7) 0.6629(11) 0.127(7) Uani 0.5 1 d D U P A -1
H56A H 0.553279 0.822708 0.674588 0.190 Uiso 0.5 1 calc R U P A -1
H56B H 0.589090 0.806872 0.622965 0.190 Uiso 0.5 1 calc R U P A -1
H56C H 0.609729 0.787771 0.685698 0.190 Uiso 0.5 1 calc R U P A -1
O15 O 0.5298(7) 1.0719(7) 0.8303(8) 0.057(3) Uani 0.5 1 d D U P A -1
O16 O 0.6104(5) 1.1211(5) 0.8344(5) 0.070(3) Uani 0.5 1 d D U P A -1
C57 C 0.5719(6) 1.0945(6) 0.8555(5) 0.068(4) Uani 0.5 1 d D U P A -1
C58 C 0.5805(7) 1.0871(4) 0.9181(5) 0.128(6) Uani 0.5 1 d D U P A -1
C59 C 0.6310(8) 1.0998(8) 0.9468(7) 0.188(10) Uani 0.5 1 d D U P A -1
H59 H 0.660334 1.113445 0.926115 0.225 Uiso 0.5 1 calc R U P A -1
C60 C 0.6402(10) 1.0933(11) 1.0034(8) 0.256(13) Uani 0.5 1 d D U P A -1
H60 H 0.675218 1.101963 1.022888 0.308 Uiso 0.5 1 calc R U P A -1
C61 C 0.5963(11) 1.0738(9) 1.0312(8) 0.302(14) Uani 0.5 1 d D U P A -1
H61 H 0.601503 1.069086 1.070967 0.362 Uiso 0.5 1 calc R U P A -1
C62 C 0.5447(10) 1.0605(7) 1.0041(7) 0.278(13) Uani 0.5 1 d D U P A -1
C63 C 0.5370(8) 1.0676(6) 0.9452(6) 0.206(10) Uani 0.5 1 d D U P A -1
H63 H 0.502376 1.058941 0.925009 0.247 Uiso 0.5 1 calc R U P A -1
C64 C 0.4969(13) 1.0389(12) 1.0342(12) 0.40(3) Uani 0.5 1 d D U P A -1
H64A H 0.464778 1.032342 1.006960 0.600 Uiso 0.5 1 calc R U P A -1
H64B H 0.507728 1.003995 1.053292 0.600 Uiso 0.5 1 calc R U P A -1
H64C H 0.486834 1.066208 1.062256 0.600 Uiso 0.5 1 calc R U P A -1
O17 O 0.7060(4) 1.1270(5) 0.7844(4) 0.074(3) Uani 0.5 1 d D U P A -1
O18 O 0.7484(9) 1.2078(6) 0.7755(12) 0.054(3) Uani 0.5 1 d D U P A -1
C65 C 0.7487(6) 1.1566(6) 0.7878(7) 0.050(4) Uani 0.5 1 d D U P A -1
C66 C 0.8003(5) 1.1281(6) 0.8106(5) 0.049(3) Uani 0.5 1 d D U P A -1
C67 C 0.7987(6) 1.0733(6) 0.8267(6) 0.057(3) Uani 0.5 1 d D U P A -1
H67 H 0.764321 1.053689 0.823191 0.069 Uiso 0.5 1 calc R U P A -1
C68 C 0.8461(6) 1.0469(6) 0.8478(7) 0.064(3) Uani 0.5 1 d D U P A -1
H68 H 0.844969 1.009127 0.859175 0.077 Uiso 0.5 1 calc R U P A -1
C69 C 0.8952(6) 1.0756(6) 0.8523(7) 0.066(3) Uani 0.5 1 d D U P A -1
H69 H 0.928307 1.057012 0.866335 0.079 Uiso 0.5 1 calc R U P A -1
C70 C 0.8983(5) 1.1306(5) 0.8370(7) 0.073(3) Uani 0.5 1 d D U P A -1
C71 C 0.8491(5) 1.1573(5) 0.8152(6) 0.056(3) Uani 0.5 1 d D U P A -1
H71 H 0.849914 1.195027 0.803746 0.067 Uiso 0.5 1 calc R U P A -1
C72 C 0.9523(6) 1.1626(7) 0.8419(12) 0.159(10) Uani 0.5 1 d D U P A -1
H72A H 0.945447 1.200797 0.828917 0.239 Uiso 0.5 1 calc R U P A -1
H72B H 0.967667 1.162960 0.881344 0.239 Uiso 0.5 1 calc R U P A -1
H72C H 0.979027 1.144856 0.818492 0.239 Uiso 0.5 1 calc R U P A -1
O19 O 0.6445(4) 1.1443(3) 0.6801(4) 0.064(2) Uani 0.5 1 d D U P A -1
O20 O 0.6766(7) 1.2312(6) 0.6727(8) 0.061(3) Uani 0.5 1 d D U P A -1
C73 C 0.6611(4) 1.1840(5) 0.6537(4) 0.058(2) Uani 0.5 1 d D U P A -1
C74 C 0.6586(3) 1.1760(5) 0.5918(4) 0.090(3) Uani 0.5 1 d D U P A -1
C75 C 0.6575(5) 1.1227(6) 0.5694(5) 0.114(4) Uani 0.5 1 d D U P A -1
H75 H 0.658238 1.091908 0.594379 0.137 Uiso 0.5 1 calc R U P A -1
C76 C 0.6554(6) 1.1130(8) 0.5122(6) 0.168(7) Uani 0.5 1 d D U P A -1
H76 H 0.654679 1.076647 0.496579 0.201 Uiso 0.5 1 calc R U P A -1
C77 C 0.6542(7) 1.1612(9) 0.4786(7) 0.241(11) Uani 0.5 1 d D U P A -1
H77 H 0.652740 1.156598 0.438827 0.289 Uiso 0.5 1 calc R U P A -1
C78 C 0.6552(8) 1.2152(8) 0.4996(6) 0.264(11) Uani 0.5 1 d D U P A -1
C79 C 0.6575(6) 1.2221(7) 0.5589(6) 0.212(10) Uani 0.5 1 d D U P A -1
H79 H 0.658280 1.258121 0.575258 0.255 Uiso 0.5 1 calc R U P A -1
C80 C 0.6543(13) 1.2707(10) 0.4703(9) 0.36(2) Uani 0.5 1 d D U P A -1
H80A H 0.655388 1.300407 0.498464 0.537 Uiso 0.5 1 calc R U P A -1
H80B H 0.686763 1.273733 0.448068 0.537 Uiso 0.5 1 calc R U P A -1
H80C H 0.620006 1.273929 0.445161 0.537 Uiso 0.5 1 calc R U P A -1
O21 O 0.7454(10) 1.3132(7) 0.7265(9) 0.055(4) Uani 0.5 1 d D U P A -1
O22 O 0.7062(8) 1.3974(10) 0.7281(8) 0.066(4) Uani 0.5 1 d D U P A -1
C81 C 0.7422(6) 1.3629(7) 0.7120(7) 0.062(5) Uani 0.5 1 d D U P A -1
C82 C 0.7924(4) 1.3898(5) 0.6912(4) 0.048(3) Uani 0.5 1 d D U P A -1
C83 C 0.7892(5) 1.4447(5) 0.6745(5) 0.087(5) Uani 0.5 1 d D U P A -1
H83 H 0.755326 1.464777 0.676228 0.104 Uiso 0.5 1 calc R U P A -1
C84 C 0.8350(5) 1.4700(4) 0.6555(6) 0.086(4) Uani 0.5 1 d D U P A -1
H84 H 0.833063 1.507879 0.644260 0.103 Uiso 0.5 1 calc R U P A -1
C85 C 0.8841(4) 1.4410(3) 0.6525(4) 0.059(2) Uani 0.5 1 d D U P A -1
H85 H 0.915534 1.458842 0.638760 0.070 Uiso 0.5 1 calc R U P A -1
C86 C 0.8881(3) 1.3863(3) 0.6693(4) 0.054(2) Uani 0.5 1 d D U P A -1
C87 C 0.8404(4) 1.3614(4) 0.6881(4) 0.051(2) Uani 0.5 1 d D U P A -1
H87 H 0.841869 1.323480 0.699041 0.061 Uiso 0.5 1 calc R U P A -1
C88 C 0.9415(3) 1.3529(4) 0.6671(5) 0.099(4) Uani 0.5 1 d D U P A -1
H88A H 0.935514 1.315173 0.680831 0.149 Uiso 0.5 1 calc R U P A -1
H88B H 0.951866 1.351288 0.628096 0.149 Uiso 0.5 1 calc R U P A -1
H88C H 0.971532 1.370664 0.690988 0.149 Uiso 0.5 1 calc R U P A -1
O23 O 0.6806(7) 1.2903(7) 0.8340(7) 0.045(2) Uani 0.5 1 d D U P A -1
O24 O 0.6586(12) 1.3808(8) 0.8211(9) 0.054(3) Uani 0.5 1 d D U P A -1
C89 C 0.6691(6) 1.3380(6) 0.8517(5) 0.044(2) Uani 0.5 1 d D U P A -1
C90 C 0.6696(4) 1.3442(6) 0.9141(5) 0.065(3) Uani 0.5 1 d D U P A -1
C91 C 0.6677(7) 1.3967(5) 0.9363(7) 0.080(4) Uani 0.5 1 d D U P A -1
H91 H 0.666134 1.428257 0.912254 0.096 Uiso 0.5 1 calc R U P A -1
C92 C 0.6682(9) 1.4031(6) 0.9933(7) 0.127(7) Uani 0.5 1 d D U P A -1
H92 H 0.666942 1.439140 1.009267 0.152 Uiso 0.5 1 calc R U P A -1
C93 C 0.6705(8) 1.3573(7) 1.0274(7) 0.150(9) Uani 0.5 1 d D U P A -1
H93 H 0.670813 1.362248 1.067036 0.180 Uiso 0.5 1 calc R U P A -1
C94 C 0.6723(8) 1.3042(6) 1.0062(7) 0.129(7) Uani 0.5 1 d D U P A -1
C95 C 0.6723(7) 1.2990(6) 0.9479(7) 0.094(5) Uani 0.5 1 d D U P A -1
H95 H 0.674164 1.263147 0.931579 0.112 Uiso 0.5 1 calc R U P A -1
C96 C 0.6747(13) 1.2546(8) 1.0449(10) 0.169(12) Uani 0.5 1 d D U P A -1
H96A H 0.675759 1.220554 1.022447 0.253 Uiso 0.5 1 calc R U P A -1
H96B H 0.708333 1.256777 1.071017 0.253 Uiso 0.5 1 calc R U P A -1
H96C H 0.641583 1.254194 1.066413 0.253 Uiso 0.5 1 calc R U P A -1
O25 O 0.6330(6) 1.4707(6) 0.7601(7) 0.053(3) Uani 0.5 1 d D U P A -1
O26 O 0.5515(6) 1.5059(9) 0.7777(8) 0.068(4) Uani 0.5 1 d D U P A -1
C97 C 0.6039(7) 1.5063(7) 0.7816(8) 0.055(4) Uani 0.5 1 d D U P A -1
C98 C 0.6325(6) 1.5579(5) 0.8018(5) 0.051(4) Uani 0.5 1 d D U P A -1
C99 C 0.6882(5) 1.5563(6) 0.8204(7) 0.066(4) Uani 0.5 1 d D U P A -1
H99 H 0.708083 1.522194 0.820165 0.079 Uiso 0.5 1 calc R U P A -1
C100 C 0.7152(5) 1.6041(6) 0.8392(8) 0.080(4) Uani 0.5 1 d D U P A -1
H100 H 0.753607 1.603072 0.852089 0.096 Uiso 0.5 1 calc R U P A -1
C101 C 0.6863(4) 1.6528(6) 0.8393(6) 0.064(3) Uani 0.5 1 d D U P A -1
H101 H 0.705445 1.685430 0.852367 0.077 Uiso 0.5 1 calc R U P A -1
C102 C 0.6304(5) 1.6566(5) 0.8213(6) 0.075(3) Uani 0.5 1 d D U P A -1
C103 C 0.6043(6) 1.6070(5) 0.8024(6) 0.065(3) Uani 0.5 1 d D U P A -1
H103 H 0.565817 1.607692 0.789663 0.078 Uiso 0.5 1 calc R U P A -1
C104 C 0.5975(5) 1.7097(5) 0.8208(9) 0.123(6) Uani 0.5 1 d D U P A -1
H10A H 0.558837 1.702475 0.806327 0.185 Uiso 0.5 1 calc R U P A -1
H10B H 0.598015 1.724431 0.859316 0.185 Uiso 0.5 1 calc R U P A -1
H10C H 0.614148 1.736950 0.796521 0.185 Uiso 0.5 1 calc R U P A -1
O27 O 0.5958(5) 1.4045(8) 0.6663(7) 0.056(3) Uani 0.5 1 d D U P A -1
O28 O 0.5152(6) 1.4506(7) 0.6741(8) 0.058(3) Uani 0.5 1 d D U P A -1
C105 C 0.5537(5) 1.4302(5) 0.6461(4) 0.047(2) Uani 0.5 1 d D U P A -1
C106 C 0.5459(4) 1.4324(3) 0.5832(4) 0.067(2) Uani 0.5 1 d D U P A -1
C107 C 0.4918(5) 1.4323(6) 0.5587(5) 0.119(5) Uani 0.5 1 d D U P A -1
H107 H 0.460762 1.430865 0.581026 0.142 Uiso 0.5 1 calc R U P A -1
C108 C 0.4846(6) 1.4344(7) 0.5000(5) 0.155(7) Uani 0.5 1 d D U P A -1
H108 H 0.447842 1.434338 0.481966 0.186 Uiso 0.5 1 calc R U P A -1
C109 C 0.5298(6) 1.4365(6) 0.4674(5) 0.140(6) Uani 0.5 1 d D U P A -1
H109 H 0.523476 1.437784 0.427434 0.168 Uiso 0.5 1 calc R U P A -1
C110 C 0.5849(5) 1.4368(4) 0.4924(4) 0.097(3) Uani 0.5 1 d D U P A -1
C111 C 0.5914(4) 1.4342(3) 0.5516(4) 0.075(2) Uani 0.5 1 d D U P A -1
H111 H 0.627884 1.433762 0.570234 0.090 Uiso 0.5 1 calc R U P A -1
C112 C 0.6376(6) 1.4388(5) 0.4600(5) 0.138(6) Uani 0.5 1 d D U P A -1
H11A H 0.626854 1.440424 0.419378 0.207 Uiso 0.5 1 calc R U P A -1
H11B H 0.659503 1.471744 0.471471 0.207 Uiso 0.5 1 calc R U P A -1
H11C H 0.660006 1.405384 0.468515 0.207 Uiso 0.5 1 calc R U P A -1
O29 O 0.4450(7) 1.5047(10) 0.7389(8) 0.070(4) Uani 0.5 1 d D U P A -1
O30 O 0.3595(7) 1.4701(7) 0.7260(8) 0.065(4) Uani 0.5 1 d D U P A -1
C113 C 0.3942(7) 1.5093(7) 0.7254(8) 0.048(3) Uani 0.5 1 d D U P A -1
C114 C 0.3734(7) 1.5629(6) 0.7014(5) 0.062(4) Uani 0.5 1 d D U P A -1
C115 C 0.3183(7) 1.5689(7) 0.6843(7) 0.078(4) Uani 0.5 1 d D U P A -1
H115 H 0.294082 1.538203 0.688316 0.094 Uiso 0.5 1 calc R U P A -1
C116 C 0.2957(7) 1.6176(8) 0.6614(8) 0.101(5) Uani 0.5 1 d D U P A -1
H116 H 0.257057 1.620327 0.649799 0.121 Uiso 0.5 1 calc R U P A -1
C117 C 0.3302(8) 1.6610(8) 0.6561(8) 0.122(7) Uani 0.5 1 d D U P A -1
H117 H 0.315647 1.694913 0.640684 0.146 Uiso 0.5 1 calc R U P A -1
C118 C 0.3862(7) 1.6571(7) 0.6726(8) 0.140(7) Uani 0.5 1 d D U P A -1
C119 C 0.4075(7) 1.6069(7) 0.6954(8) 0.108(7) Uani 0.5 1 d D U P A -1
H119 H 0.446207 1.603728 0.706615 0.130 Uiso 0.5 1 calc R U P A -1
C120 C 0.4270(10) 1.7041(9) 0.6674(14) 0.31(2) Uani 0.5 1 d D U P A -1
H12A H 0.464419 1.692089 0.681731 0.471 Uiso 0.5 1 calc R U P A -1
H12B H 0.427338 1.714899 0.627690 0.471 Uiso 0.5 1 calc R U P A -1
H12C H 0.415635 1.735969 0.689506 0.471 Uiso 0.5 1 calc R U P A -1
O31 O 0.4813(8) 1.4368(8) 0.8328(8) 0.072(4) Uani 0.5 1 d D U P A -1
O32 O 0.3914(6) 1.4125(8) 0.8286(8) 0.064(3) Uani 0.5 1 d D U P A -1
C121 C 0.4387(7) 1.4188(7) 0.8548(6) 0.085(5) Uani 0.5 1 d D U P A -1
C122 C 0.4367(9) 1.4210(5) 0.9173(6) 0.182(8) Uani 0.5 1 d D U P A -1
C123 C 0.3867(10) 1.4171(8) 0.9415(7) 0.226(10) Uani 0.5 1 d D U P A -1
H123 H 0.353811 1.412950 0.916881 0.272 Uiso 0.5 1 calc R U P A -1
C124 C 0.3806(12) 1.4187(11) 0.9990(8) 0.291(13) Uani 0.5 1 d D U P A -1
H124 H 0.345185 1.415906 1.013882 0.349 Uiso 0.5 1 calc R U P A -1
C125 C 0.4293(13) 1.4246(10) 1.0332(9) 0.328(15) Uani 0.5 1 d D U P A -1
H125 H 0.427838 1.425909 1.073055 0.394 Uiso 0.5 1 calc R U P A -1
C126 C 0.4809(12) 1.4287(10) 1.0102(8) 0.309(14) Uani 0.5 1 d D U P A -1
C127 C 0.4841(10) 1.4267(8) 0.9508(8) 0.239(11) Uani 0.5 1 d D U P A -1
H127 H 0.519087 1.429483 0.935009 0.287 Uiso 0.5 1 calc R U P A -1
C128 C 0.5338(15) 1.4352(16) 1.0482(13) 0.47(3) Uani 0.5 1 d D U P A -1
H12D H 0.565790 1.437403 1.025190 0.700 Uiso 0.5 1 calc R U P A -1
H12E H 0.531695 1.469215 1.070519 0.700 Uiso 0.5 1 calc R U P A -1
H12F H 0.538311 1.403160 1.073579 0.700 Uiso 0.5 1 calc R U P A -1
N022 N 0.4794(4) 1.2636(7) 0.7487(4) 0.138(5) Uani 0.5 1 d D U P B -1
H02A H 0.456650 1.233405 0.748470 0.166 Uiso 0.5 1 calc R U P B -1
H02B H 0.457049 1.293948 0.750009 0.166 Uiso 0.5 1 calc R U P B -1
C129 C 0.4657(6) 1.2696(10) 0.6449(5) 0.148(7) Uani 0.5 1 d D U P B -1
H12G H 0.445771 1.305489 0.645961 0.178 Uiso 0.5 1 calc R U P B -1
H12H H 0.437371 1.239751 0.645055 0.178 Uiso 0.5 1 calc R U P B -1
C130 C 0.4880(7) 1.2709(11) 0.8530(5) 0.171(8) Uani 0.5 1 d D U P B -1
H13A H 0.455976 1.245116 0.853588 0.205 Uiso 0.5 1 calc R U P B -1
H13B H 0.472791 1.309049 0.852393 0.205 Uiso 0.5 1 calc R U P B -1
C01B C 0.5025(5) 1.2648(11) 0.6953(5) 0.074(4) Uani 0.5 1 d D U P B -1
H01A H 0.524576 1.230394 0.692058 0.088 Uiso 0.5 1 calc R U P B -1
H01B H 0.529035 1.296232 0.695764 0.088 Uiso 0.5 1 calc R U P B -1
C01C C 0.5134(5) 1.2622(11) 0.8013(5) 0.076(4) Uani 0.5 1 d D U P B -1
H01C H 0.532192 1.225556 0.803967 0.091 Uiso 0.5 1 calc R U P B -1
H01D H 0.543031 1.290492 0.799250 0.091 Uiso 0.5 1 calc R U P B -1
C01V C 0.4935(12) 1.266(2) 0.5899(7) 0.134(10) Uani 0.5 1 d D U P B -1
H01E H 0.465227 1.269924 0.558093 0.201 Uiso 0.5 1 calc R U P B -1
H01F H 0.520884 1.296288 0.588564 0.201 Uiso 0.5 1 calc R U P B -1
H01G H 0.512463 1.230390 0.587656 0.201 Uiso 0.5 1 calc R U P B -1
C01W C 0.5234(12) 1.264(2) 0.9070(7) 0.130(9) Uani 0.5 1 d D U P B -1
H01H H 0.500902 1.270820 0.938878 0.194 Uiso 0.5 1 calc R U P B -1
H01I H 0.537774 1.225610 0.909430 0.194 Uiso 0.5 1 calc R U P B -1
H01J H 0.554664 1.289830 0.908230 0.194 Uiso 0.5 1 calc R U P B -1

loop_
_atom_site_aniso_label
_atom_site_aniso_U_11
_atom_site_aniso_U_22
_atom_site_aniso_U_33
_atom_site_aniso_U_23
_atom_site_aniso_U_13
_atom_site_aniso_U_12
Cr1 0.0368(16) 0.0513(19) 0.089(3) 0.0111(16) 0.0174(15) 0.0069(14)
Cr2 0.038(2) 0.051(2) 0.0478(17) -0.0036(13) 0.0032(13) 0.0035(16)
Cr3 0.0316(8) 0.0456(13) 0.073(2) 0.0019(16) 0.0085(15) 0.0020(8)
Cr4 0.0320(11) 0.0494(5) 0.075(3) 0.000(2) 0.0032(15) 0.008(3)
Cr5 0.0342(11) 0.0446(11) 0.087(3) 0.001(2) 0.0037(19) -0.0012(7)
Cr6 0.025(2) 0.0415(19) 0.099(3) 0.0031(16) 0.0110(16) 0.0028(14)
Cr7 0.0370(16) 0.0458(17) 0.0616(14) 0.0108(14) 0.0136(11) 0.0084(12)
Cr8 0.0341(4) 0.0470(5) 0.0945(7) 0.000 0.0021(4) 0.000
Ni1 0.0368(16) 0.0513(19) 0.089(3) 0.0111(16) 0.0174(15) 0.0069(14)
Ni2 0.038(2) 0.051(2) 0.0478(17) -0.0036(13) 0.0032(13) 0.0035(16)
Ni3 0.0316(8) 0.0456(13) 0.073(2) 0.0019(16) 0.0085(15) 0.0020(8)
Ni4 0.0320(11) 0.0494(5) 0.075(3) 0.000(2) 0.0032(15) 0.008(3)
Ni5 0.0342(11) 0.0446(11) 0.087(3) 0.001(2) 0.0037(19) -0.0012(7)
Ni6 0.025(2) 0.0415(19) 0.099(3) 0.0031(16) 0.0110(16) 0.0028(14)
Ni7 0.0370(16) 0.0458(17) 0.0616(14) 0.0108(14) 0.0136(11) 0.0084(12)
Ni8 0.0341(4) 0.0470(5) 0.0945(7) 0.000 0.0021(4) 0.000
F1 0.039(6) 0.045(6) 0.054(5) 0.001(4) 0.007(4) 0.004(4)
F2 0.038(6) 0.043(5) 0.063(6) 0.000(4) 0.015(5) 0.003(4)
F3 0.034(3) 0.041(7) 0.073(7) -0.008(5) 0.006(4) 0.004(4)
F4 0.035(4) 0.041(6) 0.072(6) 0.017(4) 0.002(3) -0.003(4)
F5 0.032(5) 0.046(6) 0.076(8) -0.004(5) 0.009(5) -0.003(4)
F6 0.033(5) 0.041(5) 0.083(7) 0.004(4) 0.006(4) 0.010(4)
F7 0.031(4) 0.045(5) 0.062(7) 0.005(5) 0.009(4) -0.003(4)
F8 0.037(5) 0.053(6) 0.068(7) 0.006(4) 0.007(4) -0.005(5)
O1 0.046(4) 0.055(5) 0.069(6) -0.007(5) 0.017(4) 0.004(3)
O2 0.037(6) 0.066(4) 0.082(9) -0.010(5) 0.008(5) -0.003(3)
C1 0.036(5) 0.063(6) 0.043(4) 0.008(4) -0.002(4) 0.004(4)
C2 0.058(7) 0.104(10) 0.062(9) 0.007(7) 0.013(6) 0.013(6)
C3 0.061(7) 0.147(13) 0.129(13) -0.012(10) 0.033(8) -0.016(8)
C4 0.096(10) 0.211(17) 0.178(16) -0.020(14) 0.066(10) -0.008(12)
C5 0.086(9) 0.195(17) 0.131(13) 0.018(14) 0.049(9) 0.038(11)
C6 0.118(12) 0.160(14) 0.159(14) -0.005(12) 0.072(11) 0.038(10)
C7 0.094(10) 0.121(12) 0.106(11) -0.014(8) 0.039(8) 0.006(8)
C8 0.32(3) 0.168(18) 0.40(4) -0.05(2) 0.16(3) 0.038(19)
O3 0.048(7) 0.063(7) 0.064(6) 0.013(5) 0.002(5) -0.008(7)
O4 0.044(8) 0.059(5) 0.071(5) -0.002(3) 0.010(4) -0.002(4)
C9 0.041(7) 0.075(8) 0.070(6) -0.011(5) 0.014(5) -0.006(5)
C10 0.054(6) 0.117(11) 0.066(5) -0.005(5) 0.022(5) 0.002(6)
C11 0.084(9) 0.143(13) 0.091(8) 0.021(8) 0.031(8) 0.009(9)
C12 0.133(13) 0.185(16) 0.084(8) 0.010(9) 0.038(9) 0.043(13)
C13 0.124(11) 0.202(18) 0.081(9) -0.006(9) 0.015(9) 0.006(13)
C14 0.111(10) 0.188(16) 0.064(7) -0.032(8) 0.005(7) 0.011(12)
C15 0.071(7) 0.151(13) 0.061(6) -0.029(7) -0.002(6) 0.013(8)
C16 0.21(3) 0.22(2) 0.075(10) -0.053(12) -0.017(14) 0.061(19)
O5 0.038(7) 0.048(4) 0.079(7) 0.004(4) 0.004(5) -0.004(4)
O6 0.033(3) 0.045(4) 0.089(5) 0.006(4) 0.016(3) 0.001(2)
C17 0.029(4) 0.048(5) 0.057(6) -0.007(4) 0.010(4) -0.010(3)
C18 0.047(5) 0.053(6) 0.054(7) -0.006(4) 0.011(4) -0.022(4)
C19 0.079(8) 0.063(7) 0.104(10) -0.030(6) 0.028(7) -0.032(5)
C20 0.116(12) 0.080(9) 0.106(12) -0.037(8) 0.024(8) -0.055(7)
C21 0.122(11) 0.105(11) 0.096(12) -0.009(9) -0.003(9) -0.062(8)
C22 0.073(8) 0.107(11) 0.152(15) 0.009(10) -0.022(9) -0.031(7)
C23 0.047(5) 0.078(10) 0.143(14) 0.010(8) -0.006(7) -0.021(5)
C24 0.090(13) 0.17(2) 0.52(5) -0.02(3) -0.14(2) -0.021(12)
O7 0.035(6) 0.057(5) 0.062(4) 0.002(3) 0.011(4) 0.003(3)
O8 0.068(5) 0.067(5) 0.063(4) 0.012(3) 0.007(4) 0.022(4)
C25 0.081(7) 0.072(7) 0.055(5) -0.002(5) -0.001(4) 0.020(6)
C26 0.212(16) 0.217(15) 0.068(6) 0.010(8) -0.001(8) 0.098(14)
C27 0.184(17) 0.274(17) 0.074(7) -0.065(10) 0.021(9) 0.069(15)
C28 0.26(2) 0.38(2) 0.084(10) -0.036(13) 0.018(13) 0.05(2)
C29 0.29(3) 0.45(3) 0.126(16) 0.017(15) -0.005(18) -0.01(3)
C30 0.32(3) 0.38(2) 0.119(14) 0.056(16) -0.015(17) -0.07(3)
C31 0.34(3) 0.292(19) 0.121(12) 0.073(14) 0.000(17) -0.01(2)
C32 0.44(5) 0.48(3) 0.18(2) 0.20(2) -0.16(2) -0.21(3)
O9 0.042(3) 0.049(3) 0.086(5) 0.013(3) 0.011(4) 0.003(2)
O10 0.040(5) 0.046(5) 0.093(9) 0.005(5) 0.010(5) 0.002(4)
C33 0.041(4) 0.040(4) 0.066(9) -0.006(5) -0.002(4) 0.002(3)
C34 0.049(5) 0.042(4) 0.052(5) -0.005(4) -0.013(4) -0.007(4)
C35 0.049(5) 0.069(7) 0.087(8) 0.019(6) -0.008(5) -0.011(5)
C36 0.059(7) 0.077(7) 0.087(10) 0.035(6) -0.015(6) -0.010(6)
C37 0.079(11) 0.068(7) 0.090(9) 0.025(6) -0.014(8) -0.012(6)
C38 0.097(11) 0.047(6) 0.131(14) 0.020(8) 0.015(9) 0.005(6)
C39 0.072(8) 0.047(5) 0.078(10) 0.001(6) -0.005(6) -0.001(5)
C40 0.21(3) 0.068(10) 0.43(4) 0.092(17) 0.16(3) 0.055(14)
O11 0.030(3) 0.055(4) 0.075(5) -0.006(3) 0.006(3) -0.007(2)
O12 0.030(3) 0.062(8) 0.070(4) -0.013(5) 0.011(3) 0.003(4)
C41 0.030(4) 0.078(9) 0.071(5) 0.000(5) 0.006(4) -0.011(4)
C42 0.048(4) 0.147(12) 0.070(6) 0.018(7) 0.010(4) -0.011(6)
C43 0.056(4) 0.117(11) 0.083(6) 0.024(7) -0.003(4) -0.005(6)
C44 0.079(7) 0.27(2) 0.085(7) 0.025(11) -0.003(6) -0.013(11)
C45 0.117(8) 0.33(3) 0.070(8) -0.001(13) 0.009(6) 0.011(14)
C46 0.104(7) 0.28(2) 0.083(7) -0.013(11) 0.022(6) -0.013(12)
C47 0.066(6) 0.210(17) 0.086(6) 0.002(10) 0.023(5) -0.009(8)
C48 0.127(12) 0.34(3) 0.117(12) -0.036(18) 0.049(11) -0.039(17)
O13 0.034(4) 0.057(5) 0.078(6) -0.010(4) 0.003(4) -0.004(3)
O14 0.039(3) 0.047(3) 0.119(6) -0.003(4) -0.006(4) 0.003(2)
C49 0.035(4) 0.047(4) 0.050(6) 0.012(4) 0.003(3) 0.001(3)
C50 0.039(5) 0.061(5) 0.061(6) 0.000(5) -0.003(4) 0.000(4)
C51 0.041(5) 0.056(6) 0.088(9) -0.008(6) 0.005(5) -0.003(4)
C52 0.041(5) 0.073(7) 0.065(7) -0.009(6) 0.000(5) 0.002(4)
C53 0.038(5) 0.072(7) 0.060(6) -0.018(5) -0.008(4) 0.010(4)
C54 0.047(6) 0.057(6) 0.100(10) -0.011(6) 0.003(5) 0.000(4)
C55 0.038(5) 0.067(7) 0.088(11) -0.009(7) 0.015(6) -0.001(4)
C56 0.067(7) 0.084(9) 0.24(2) -0.067(11) 0.057(10) -0.012(6)
O15 0.053(5) 0.046(6) 0.074(5) 0.008(4) 0.017(4) -0.005(3)
O16 0.058(6) 0.068(6) 0.081(6) 0.009(4) -0.010(4) -0.020(5)
C57 0.083(9) 0.052(6) 0.070(6) -0.007(4) 0.019(5) -0.014(6)
C58 0.229(17) 0.092(9) 0.061(6) -0.013(6) 0.012(7) -0.054(11)
C59 0.30(2) 0.167(18) 0.083(9) 0.000(11) -0.046(12) -0.101(17)
C60 0.41(3) 0.25(2) 0.094(11) 0.018(13) -0.058(14) -0.21(2)
C61 0.50(3) 0.29(2) 0.105(13) -0.003(15) 0.000(14) -0.27(2)
C62 0.44(3) 0.30(2) 0.099(10) -0.013(14) 0.058(13) -0.24(2)
C63 0.35(2) 0.193(17) 0.085(8) -0.045(9) 0.082(11) -0.152(16)
C64 0.55(4) 0.50(6) 0.18(2) -0.02(3) 0.18(3) -0.28(4)
O17 0.040(3) 0.054(4) 0.125(8) 0.004(6) -0.008(5) -0.004(3)
O18 0.026(3) 0.048(5) 0.089(9) 0.006(5) 0.014(4) 0.011(4)
C65 0.043(5) 0.043(5) 0.066(8) -0.008(5) 0.003(5) 0.000(4)
C66 0.034(5) 0.046(6) 0.067(7) -0.006(4) 0.004(4) 0.000(4)
C67 0.048(6) 0.044(5) 0.079(7) 0.010(5) 0.004(5) 0.000(5)
C68 0.063(6) 0.052(6) 0.077(8) -0.001(5) 0.009(5) 0.013(5)
C69 0.054(5) 0.055(5) 0.086(9) -0.017(5) -0.010(5) 0.025(4)
C70 0.037(4) 0.049(5) 0.131(9) -0.032(5) -0.003(5) 0.009(4)
C71 0.038(4) 0.033(4) 0.097(7) -0.009(4) 0.009(4) 0.006(3)
C72 0.039(5) 0.057(6) 0.38(3) -0.030(11) -0.028(10) 0.008(4)
O19 0.053(4) 0.060(5) 0.080(5) -0.006(3) 0.016(3) 0.003(3)
O20 0.045(8) 0.066(6) 0.072(6) 0.007(4) 0.011(5) 0.001(4)
C73 0.032(4) 0.076(7) 0.065(5) -0.004(4) 0.004(4) 0.001(4)
C74 0.079(6) 0.119(7) 0.071(5) -0.020(5) 0.005(5) -0.002(6)
C75 0.106(9) 0.143(9) 0.093(7) -0.041(7) 0.004(7) 0.026(8)
C76 0.176(16) 0.228(16) 0.097(8) -0.069(9) -0.003(10) -0.008(15)
C77 0.36(3) 0.265(18) 0.093(11) -0.036(10) -0.043(15) -0.02(2)
C78 0.47(3) 0.232(16) 0.084(9) -0.002(10) -0.007(17) -0.04(2)
C79 0.40(3) 0.149(11) 0.084(8) 0.017(8) -0.015(15) 0.022(16)
C80 0.66(6) 0.28(2) 0.116(16) 0.059(17) -0.12(3) 0.01(3)
O21 0.030(3) 0.055(4) 0.084(10) 0.015(5) 0.023(6) 0.001(3)
O22 0.042(4) 0.058(5) 0.101(11) -0.010(7) 0.025(6) -0.001(3)
C81 0.035(6) 0.055(6) 0.098(11) 0.008(6) 0.018(6) -0.003(5)
C82 0.030(4) 0.046(4) 0.068(8) 0.010(5) 0.006(4) -0.007(3)
C83 0.051(5) 0.045(4) 0.167(14) 0.030(6) 0.028(7) -0.005(4)
C84 0.059(5) 0.050(5) 0.154(11) 0.031(6) 0.037(6) -0.003(4)
C85 0.050(5) 0.054(4) 0.075(6) 0.002(4) 0.020(4) -0.015(3)
C86 0.031(4) 0.050(4) 0.083(6) 0.009(4) 0.015(4) -0.008(3)
C87 0.032(4) 0.044(4) 0.077(6) 0.015(4) 0.010(4) -0.005(3)
C88 0.034(4) 0.091(7) 0.179(12) 0.039(7) 0.047(6) 0.006(4)
O23 0.036(6) 0.046(4) 0.055(4) -0.002(3) 0.006(4) 0.002(4)
O24 0.046(5) 0.044(4) 0.072(5) 0.008(3) 0.010(4) -0.005(3)
C89 0.020(4) 0.043(5) 0.068(5) -0.007(4) 0.004(4) -0.006(4)
C90 0.061(6) 0.058(5) 0.074(5) -0.012(4) -0.004(5) 0.000(5)
C91 0.105(11) 0.056(5) 0.079(6) -0.015(4) 0.006(7) 0.013(6)
C92 0.22(2) 0.079(7) 0.079(7) -0.017(6) 0.005(10) 0.031(10)
C93 0.28(2) 0.091(7) 0.075(8) -0.008(6) 0.000(12) 0.062(11)
C94 0.21(2) 0.082(7) 0.090(8) -0.002(6) 0.010(11) 0.043(10)
C95 0.136(14) 0.053(5) 0.091(7) -0.011(5) 0.006(9) 0.004(7)
C96 0.27(3) 0.110(11) 0.135(15) 0.028(10) 0.091(18) 0.073(16)
O25 0.037(5) 0.044(4) 0.077(6) 0.008(3) 0.007(5) -0.006(3)
O26 0.036(3) 0.048(4) 0.121(11) -0.018(7) 0.004(5) 0.001(3)
C97 0.041(5) 0.048(6) 0.075(9) 0.005(5) 0.008(5) -0.004(4)
C98 0.033(5) 0.049(5) 0.071(9) 0.006(5) 0.005(5) 0.001(4)
C99 0.035(4) 0.048(6) 0.114(10) 0.014(5) -0.006(5) -0.006(4)
C100 0.041(4) 0.067(7) 0.130(12) 0.004(6) 0.000(5) -0.014(4)
C101 0.051(4) 0.064(6) 0.082(7) -0.016(5) 0.028(4) -0.022(4)
C102 0.053(5) 0.050(5) 0.128(9) -0.015(5) 0.041(5) -0.007(4)
C103 0.035(4) 0.051(5) 0.111(9) -0.005(5) 0.018(4) -0.006(3)
C104 0.067(6) 0.048(5) 0.258(19) -0.037(8) 0.031(9) -0.012(4)
O27 0.043(5) 0.067(8) 0.058(4) 0.005(4) 0.007(4) 0.009(5)
O28 0.034(4) 0.055(7) 0.087(6) 0.018(4) 0.013(3) 0.000(3)
C105 0.047(4) 0.032(4) 0.061(4) 0.002(3) -0.001(4) -0.002(4)
C106 0.073(5) 0.060(5) 0.067(5) 0.015(4) -0.011(3) -0.014(4)
C107 0.083(6) 0.188(15) 0.079(7) 0.028(9) -0.029(5) -0.012(8)
C108 0.118(9) 0.263(19) 0.076(7) 0.039(10) -0.039(6) -0.028(11)
C109 0.164(9) 0.195(15) 0.055(7) 0.017(8) -0.021(6) -0.043(11)
C110 0.143(8) 0.089(7) 0.060(5) -0.003(5) 0.007(5) -0.018(7)
C111 0.099(6) 0.070(5) 0.057(5) -0.004(4) 0.009(4) -0.034(5)
C112 0.222(13) 0.140(11) 0.063(6) -0.028(7) 0.077(8) -0.066(11)
O29 0.040(4) 0.060(6) 0.110(10) -0.004(6) 0.006(4) 0.000(4)
O30 0.037(4) 0.054(4) 0.104(10) 0.015(5) -0.007(5) -0.004(3)
C113 0.039(4) 0.050(5) 0.055(6) -0.014(4) 0.012(4) -0.001(4)
C114 0.061(8) 0.059(6) 0.068(9) -0.001(6) 0.020(6) 0.014(5)
C115 0.085(9) 0.066(8) 0.080(7) -0.021(6) -0.016(6) 0.019(6)
C116 0.121(13) 0.087(10) 0.091(10) -0.009(7) -0.012(9) 0.052(8)
C117 0.149(14) 0.094(9) 0.132(12) 0.046(9) 0.070(12) 0.056(10)
C118 0.136(13) 0.088(9) 0.207(16) 0.048(9) 0.091(12) 0.036(8)
C119 0.088(11) 0.062(7) 0.180(16) 0.019(8) 0.044(9) 0.005(6)
C120 0.21(2) 0.134(19) 0.61(6) 0.16(3) 0.09(3) -0.005(17)
O31 0.064(6) 0.071(10) 0.079(6) -0.019(5) -0.005(4) 0.001(5)
O32 0.061(7) 0.050(4) 0.085(6) -0.003(4) 0.025(4) 0.009(5)
C121 0.101(8) 0.073(10) 0.083(7) -0.011(7) 0.015(6) -0.005(7)
C122 0.31(2) 0.164(16) 0.074(7) 0.010(10) 0.023(9) 0.012(17)
C123 0.36(2) 0.24(2) 0.091(10) 0.055(14) 0.079(13) 0.04(2)
C124 0.42(3) 0.36(3) 0.097(12) 0.021(18) 0.055(16) 0.11(3)
C125 0.47(3) 0.41(3) 0.103(15) -0.02(2) 0.024(16) 0.10(3)
C126 0.43(3) 0.40(3) 0.084(11) 0.001(18) -0.020(17) 0.08(3)
C127 0.35(2) 0.27(3) 0.092(10) 0.035(15) -0.014(13) 0.06(2)
C128 0.51(4) 0.63(7) 0.24(3) 0.05(4) -0.11(3) -0.04(5)
N022 0.066(6) 0.254(15) 0.097(5) -0.013(8) 0.016(6) -0.013(7)
C129 0.078(8) 0.26(2) 0.102(8) -0.019(10) 0.007(6) -0.038(10)
C130 0.109(12) 0.30(2) 0.100(8) -0.020(12) -0.003(7) 0.062(13)
C01B 0.017(7) 0.095(8) 0.111(6) 0.012(6) 0.017(4) -0.006(7)
C01C 0.019(7) 0.094(9) 0.115(6) -0.003(6) 0.012(5) 0.002(7)
C01V 0.10(2) 0.20(2) 0.105(10) -0.024(13) 0.016(9) -0.043(16)
C01W 0.085(15) 0.19(2) 0.109(10) -0.024(13) -0.011(9) 0.036(14)

loop_
_atom_type_symbol
_atom_type_description
_atom_type_scat_dispersion_real
_atom_type_scat_dispersion_imag
_atom_type_scat_source
C C 0.0028 0.0015 'International Tables Vol C Tables 4.2.6.8 and 6.1.1.4'
H H 0.0000 0.0000 'International Tables Vol C Tables 4.2.6.8 and 6.1.1.4'
Cr Cr 0.3152 0.5930 'International Tables Vol C Tables 4.2.6.8 and 6.1.1.4'
F F 0.0164 0.0097 'International Tables Vol C Tables 4.2.6.8 and 6.1.1.4'
N N 0.0056 0.0031 'International Tables Vol C Tables 4.2.6.8 and 6.1.1.4'
Ni Ni 0.3427 1.0569 'International Tables Vol C Tables 4.2.6.8 and 6.1.1.4'
O O 0.0101 0.0057 'International Tables Vol C Tables 4.2.6.8 and 6.1.1.4'

loop_
_geom_angle_atom_site_label_1
_geom_angle_atom_site_label_2
_geom_angle_atom_site_label_3
_geom_angle
_geom_angle_site_symmetry_1
_geom_angle_site_symmetry_3
_geom_angle_publ_flag
F1 Cr1 O1 87.7(11) . . ?
F1 Cr1 O3 90.2(9) . . ?
F1 Cr1 O30 173.3(10) . . ?
F1 Cr1 O32 89.8(10) . . ?
F8 Cr1 F1 90.7(14) . . ?
F8 Cr1 O1 171.0(14) . . ?
F8 Cr1 O3 87.8(14) . . ?
F8 Cr1 O30 94.0(13) . . ?
F8 Cr1 O32 95.9(13) . . ?
O3 Cr1 O1 101.0(10) . . ?
O30 Cr1 O1 88.4(9) . . ?
O30 Cr1 O3 85.3(8) . . ?
O32 Cr1 O1 75.2(8) . . ?
O32 Cr1 O3 176.3(10) . . ?
O32 Cr1 O30 94.4(8) . . ?
F2 Cr2 F1 86.4(14) . . ?
F2 Cr2 O7 94.4(12) . . ?
O2 Cr2 F1 92.9(11) . . ?
O2 Cr2 F2 177.3(14) . . ?
O2 Cr2 O5 88.1(10) . . ?
O2 Cr2 O7 88.3(8) . . ?
O4 Cr2 F1 95.5(9) . . ?
O4 Cr2 F2 91.2(13) . . ?
O4 Cr2 O2 86.3(10) . . ?
O4 Cr2 O5 79.7(10) . . ?
O4 Cr2 O7 172.7(8) . . ?
O5 Cr2 F1 175.1(10) . . ?
O5 Cr2 F2 92.5(14) . . ?
O5 Cr2 O7 95.2(10) . . ?
O7 Cr2 F1 89.6(9) . . ?
F3 Cr3 F2 88.6(14) . . ?
F3 Cr3 O6 178.3(8) . . ?
F3 Cr3 O8 87.1(8) . . ?
F3 Cr3 O9 93.1(9) . . ?
F3 Cr3 O11 92.0(8) . . ?
O6 Cr3 F2 91.0(12) . . ?
O6 Cr3 O8 94.6(4) . . ?
O6 Cr3 O9 87.3(5) . . ?
O6 Cr3 O11 86.3(4) . . ?
O8 Cr3 F2 89.5(11) . . ?
O8 Cr3 O11 177.7(6) . . ?
O9 Cr3 F2 177.4(11) . . ?
O9 Cr3 O8 88.7(4) . . ?
O9 Cr3 O11 93.6(5) . . ?
O11 Cr3 F2 88.3(11) . . ?
F4 Cr4 F3 85.8(2) . . ?
F4 Cr4 O10 175.7(18) . . ?
F4 Cr4 O12 86.9(14) . . ?
F4 Cr4 O13 94.6(13) . . ?
F4 Cr4 O15 95.6(13) . . ?
O10 Cr4 F3 92.4(11) . . ?
O10 Cr4 O12 89.1(12) . . ?
O10 Cr4 O13 86.8(3) . . ?
O12 Cr4 F3 86.3(11) . . ?
O13 Cr4 F3 173.2(18) . . ?
O13 Cr4 O12 86.9(12) . . ?
O15 Cr4 F3 90.0(13) . . ?
O15 Cr4 O10 88.2(11) . . ?
O15 Cr4 O12 175.4(12) . . ?
O15 Cr4 O13 96.8(12) . . ?
F4 Cr5 O17 175.0(7) . . ?
F4 Cr5 O19 90.1(8) . . ?
F5 Cr5 F4 91.7(15) . . ?
F5 Cr5 O14 177.8(13) . . ?
F5 Cr5 O16 89.0(13) . . ?
F5 Cr5 O17 92.3(13) . . ?
F5 Cr5 O19 91.3(12) . . ?
O14 Cr5 F4 89.9(9) . . ?
O14 Cr5 O16 92.6(5) . . ?
O14 Cr5 O17 86.2(5) . . ?
O14 Cr5 O19 87.1(5) . . ?
O16 Cr5 F4 89.4(9) . . ?
O16 Cr5 O17 87.6(5) . . ?
O16 Cr5 O19 179.4(7) . . ?
O19 Cr5 O17 92.9(5) . . ?
F5 Cr6 O18 93.5(13) . . ?
F5 Cr6 O20 86.8(13) . . ?
F5 Cr6 O21 174.7(14) . . ?
F5 Cr6 O23 84.7(13) . . ?
F6 Cr6 F5 86.1(15) . . ?
F6 Cr6 O18 179.6(12) . . ?
F6 Cr6 O20 87.2(10) . . ?
F6 Cr6 O21 93.1(11) . . ?
F6 Cr6 O23 86.6(9) . . ?
O18 Cr6 O20 92.5(10) . . ?
O18 Cr6 O21 87.2(9) . . ?
O18 Cr6 O23 93.7(9) . . ?
O20 Cr6 O23 169.8(7) . . ?
O21 Cr6 O20 87.9(8) . . ?
O21 Cr6 O23 100.5(9) . . ?
F6 Cr7 F7 87.6(13) . . ?
F6 Cr7 O27 89.9(10) . . ?
F7 Cr7 O27 84.8(12) . . ?
O22 Cr7 F6 93.9(11) . . ?
O22 Cr7 F7 176.3(14) . . ?
O22 Cr7 O24 86.3(11) . . ?
O22 Cr7 O25 87.7(9) . . ?
O22 Cr7 O27 98.5(8) . . ?
O24 Cr7 F6 91.0(10) . . ?
O24 Cr7 F7 90.3(14) . . ?
O24 Cr7 O25 86.8(8) . . ?
O24 Cr7 O27 175.0(11) . . ?
O25 Cr7 F6 177.1(10) . . ?
O25 Cr7 F7 90.6(11) . . ?
O25 Cr7 O27 92.2(7) . . ?
F7 Cr8 F8 88.1(2) . . ?
F7 Cr8 O26 94.6(12) . . ?
F7 Cr8 O29 176.6(11) . . ?
F7 Cr8 O31 86.0(11) . . ?
F8 Cr8 O26 173.9(10) . . ?
F8 Cr8 O31 88.0(12) . . ?
O26 Cr8 O31 86.7(8) . . ?
O28 Cr8 F7 92.6(11) . . ?
O28 Cr8 F8 88.7(12) . . ?
O28 Cr8 O26 96.6(7) . . ?
O28 Cr8 O29 90.8(7) . . ?
O28 Cr8 O31 176.5(5) . . ?
O29 Cr8 F8 91.5(12) . . ?
O29 Cr8 O26 85.4(2) . . ?
O29 Cr8 O31 90.7(8) . . ?
Cr1 F1 Cr2 122.0(13) . . ?
Cr2 F2 Cr3 121(2) . . ?
Cr3 F3 Cr4 121.9(13) . . ?
Cr4 F4 Cr5 124.0(14) . . ?
Cr5 F5 Cr6 125(2) . . ?
Cr6 F6 Cr7 124.4(15) . . ?
Cr8 F7 Cr7 122.6(12) . . ?
Cr1 F8 Cr8 123.1(15) . . ?
C1 O1 Cr1 127.9(13) . . ?
C1 O2 Cr2 135.6(18) . . ?
O1 C1 O2 125.5(15) . . ?
O1 C1 C2 116.1(13) . . ?
O2 C1 C2 117.9(13) . . ?
C3 C2 C1 121.7(12) . . ?
C7 C2 C1 118.0(12) . . ?
C7 C2 C3 120.2(12) . . ?
C2 C3 H3 118.8 . . ?
C4 C3 C2 122.3(14) . . ?
C4 C3 H3 118.8 . . ?
C3 C4 H4 121.3 . . ?
C5 C4 C3 117.3(14) . . ?
C5 C4 H4 121.3 . . ?
C4 C5 H5 118.2 . . ?
C4 C5 C6 123.5(13) . . ?
C6 C5 H5 118.2 . . ?
C5 C6 C7 117.1(12) . . ?
C5 C6 C8 123.2(15) . . ?
C7 C6 C8 119.8(15) . . ?
C2 C7 C6 119.5(13) . . ?
C2 C7 H7 120.2 . . ?
C6 C7 H7 120.2 . . ?
C6 C8 H8A 109.5 . . ?
C6 C8 H8B 109.5 . . ?
C6 C8 H8C 109.5 . . ?
H8A C8 H8B 109.5 . . ?
H8A C8 H8C 109.5 . . ?
H8B C8 H8C 109.5 . . ?
C9 O3 Cr1 136.2(14) . . ?
C9 O4 Cr2 132.2(15) . . ?
O3 C9 C10 112.8(13) . . ?
O4 C9 O3 125.8(14) . . ?
O4 C9 C10 121.2(13) . . ?
C11 C10 C9 121.3(12) . . ?
C15 C10 C9 120.4(12) . . ?
C15 C10 C11 118.3(11) . . ?
C10 C11 H11 118.5 . . ?
C12 C11 C10 123.1(14) . . ?
C12 C11 H11 118.5 . . ?
C11 C12 H12 121.4 . . ?
C11 C12 C13 117.2(14) . . ?
C13 C12 H12 121.4 . . ?
C12 C13 H13 118.8 . . ?
C12 C13 C14 122.3(13) . . ?
C14 C13 H13 118.8 . . ?
C13 C14 C15 117.6(12) . . ?
C13 C14 C16 122.9(13) . . ?
C15 C14 C16 119.5(13) . . ?
C10 C15 C14 121.5(13) . . ?
C10 C15 H15 119.2 . . ?
C14 C15 H15 119.2 . . ?
C14 C16 H16A 109.5 . . ?
C14 C16 H16B 109.5 . . ?
C14 C16 H16C 109.5 . . ?
H16A C16 H16B 109.5 . . ?
H16A C16 H16C 109.5 . . ?
H16B C16 H16C 109.5 . . ?
C17 O5 Cr2 130.4(16) . . ?
C17 O6 Cr3 134.0(10) . . ?
O5 C17 O6 125.5(14) . . ?
O5 C17 C18 117.4(13) . . ?
O6 C17 C18 116.9(11) . . ?
C19 C18 C17 118.1(11) . . ?
C23 C18 C17 122.7(12) . . ?
C23 C18 C19 119.1(11) . . ?
C18 C19 H19 118.6 . . ?
C20 C19 C18 122.8(13) . . ?
C20 C19 H19 118.6 . . ?
C19 C20 H20 121.2 . . ?
C19 C20 C21 117.6(14) . . ?
C21 C20 H20 121.2 . . ?
C20 C21 H21 118.7 . . ?
C20 C21 C22 122.7(14) . . ?
C22 C21 H21 118.7 . . ?
C21 C22 C23 117.3(12) . . ?
C21 C22 C24 123.4(14) . . ?
C23 C22 C24 119.2(13) . . ?
C18 C23 C22 120.4(13) . . ?
C18 C23 H23 119.8 . . ?
C22 C23 H23 119.8 . . ?
C22 C24 H24A 109.5 . . ?
C22 C24 H24B 109.5 . . ?
C22 C24 H24C 109.5 . . ?
H24A C24 H24B 109.5 . . ?
H24A C24 H24C 109.5 . . ?
H24B C24 H24C 109.5 . . ?
C25 O7 Cr2 133.6(12) . . ?
C25 O8 Cr3 130.8(8) . . ?
O7 C25 C26 114.5(11) . . ?
O8 C25 O7 125.6(12) . . ?
O8 C25 C26 117.3(10) . . ?
C27 C26 C25 118.8(11) . . ?
C31 C26 C25 121.2(13) . . ?
C31 C26 C27 120.0(13) . . ?
C26 C27 H27 120.9 . . ?
C28 C27 C26 118.3(15) . . ?
C28 C27 H27 120.9 . . ?
C27 C28 H28 119.2 . . ?
C27 C28 C29 121.5(17) . . ?
C29 C28 H28 119.2 . . ?
C28 C29 H29 118.5 . . ?
C30 C29 C28 122.9(16) . . ?
C30 C29 H29 118.5 . . ?
C29 C30 C31 112.7(14) . . ?
C29 C30 C32 132.6(17) . . ?
C31 C30 C32 114.8(16) . . ?
C26 C31 C30 124.6(15) . . ?
C26 C31 H31 117.7 . . ?
C30 C31 H31 117.7 . . ?
C30 C32 H32A 109.5 . . ?
C30 C32 H32B 109.5 . . ?
C30 C32 H32C 109.5 . . ?
H32A C32 H32B 109.5 . . ?
H32A C32 H32C 109.5 . . ?
H32B C32 H32C 109.5 . . ?
C33 O9 Cr3 133.7(8) . . ?
C33 O10 Cr4 134.5(17) . . ?
O9 C33 O10 124.2(13) . . ?
O9 C33 C34 116.6(11) . . ?
O10 C33 C34 118.3(13) . . ?
C35 C34 C33 121.2(11) . . ?
C39 C34 C33 119.9(11) . . ?
C39 C34 C35 118.9(11) . . ?
C34 C35 H35 118.5 . . ?
C36 C35 C34 123.0(12) . . ?
C36 C35 H35 118.5 . . ?
C35 C36 H36 121.3 . . ?
C35 C36 C37 117.4(13) . . ?
C37 C36 H36 121.3 . . ?
C36 C37 H37 119.0 . . ?
C38 C37 C36 122.0(12) . . ?
C38 C37 H37 119.0 . . ?
C37 C38 C39 119.0(12) . . ?
C37 C38 C40 122.0(13) . . ?
C39 C38 C40 119.0(13) . . ?
C34 C39 C38 119.7(12) . . ?
C34 C39 H39 120.2 . . ?
C38 C39 H39 120.2 . . ?
C38 C40 H40A 109.5 . . ?
C38 C40 H40B 109.5 . . ?
C38 C40 H40C 109.5 . . ?
H40A C40 H40B 109.5 . . ?
H40A C40 H40C 109.5 . . ?
H40B C40 H40C 109.5 . . ?
C41 O11 Cr3 133.8(9) . . ?
C41 O12 Cr4 134.3(13) . . ?
O11 C41 O12 125.8(11) . . ?
O11 C41 C42 118.0(9) . . ?
O12 C41 C42 116.2(11) . . ?
C43 C42 C41 121.0(9) . . ?
C47 C42 C41 118.8(9) . . ?
C47 C42 C43 120.1(10) . . ?
C42 C43 H43 118.8 . . ?
C44 C43 C42 122.4(10) . . ?
C44 C43 H43 118.8 . . ?
C43 C44 H44 121.0 . . ?
C43 C44 C45 118.0(11) . . ?
C45 C44 H44 121.0 . . ?
C44 C45 H45 119.6 . . ?
C46 C45 C44 120.7(11) . . ?
C46 C45 H45 119.6 . . ?
C45 C46 C47 119.4(10) . . ?
C45 C46 C48 120.1(12) . . ?
C47 C46 C48 120.5(12) . . ?
C42 C47 C46 119.3(10) . . ?
C42 C47 H47 120.3 . . ?
C46 C47 H47 120.3 . . ?
C46 C48 H48A 109.5 . . ?
C46 C48 H48B 109.5 . . ?
C46 C48 H48C 109.5 . . ?
H48A C48 H48B 109.5 . . ?
H48A C48 H48C 109.5 . . ?
H48B C48 H48C 109.5 . . ?
C49 O13 Cr4 125.2(15) . . ?
C49 O14 Cr5 138.2(9) . . ?
O13 C49 O14 126.0(13) . . ?
O13 C49 C50 117.8(13) . . ?
O14 C49 C50 116.2(10) . . ?
C51 C50 C49 118.8(10) . . ?
C55 C50 C49 122.4(11) . . ?
C55 C50 C51 118.8(10) . . ?
C50 C51 H51 119.8 . . ?
C52 C51 C50 120.4(11) . . ?
C52 C51 H51 119.8 . . ?
C51 C52 H52 119.7 . . ?
C51 C52 C53 120.6(11) . . ?
C53 C52 H52 119.7 . . ?
C52 C53 H53 119.6 . . ?
C54 C53 C52 120.8(11) . . ?
C54 C53 H53 119.6 . . ?
C53 C54 C55 117.8(10) . . ?
C53 C54 C56 123.0(11) . . ?
C55 C54 C56 119.2(11) . . ?
C50 C55 C54 121.6(11) . . ?
C50 C55 H55 119.2 . . ?
C54 C55 H55 119.2 . . ?
C54 C56 H56A 109.5 . . ?
C54 C56 H56B 109.5 . . ?
C54 C56 H56C 109.5 . . ?
H56A C56 H56B 109.5 . . ?
H56A C56 H56C 109.5 . . ?
H56B C56 H56C 109.5 . . ?
C57 O15 Cr4 129.3(11) . . ?
C57 O16 Cr5 132.2(10) . . ?
O15 C57 O16 128.3(12) . . ?
O15 C57 C58 117.5(12) . . ?
O16 C57 C58 114.1(11) . . ?
C59 C58 C57 120.6(12) . . ?
C63 C58 C57 117.7(11) . . ?
C63 C58 C59 121.7(12) . . ?
C58 C59 H59 118.9 . . ?
C60 C59 C58 122.2(14) . . ?
C60 C59 H59 118.9 . . ?
C59 C60 H60 121.7 . . ?
C59 C60 C61 116.5(15) . . ?
C61 C60 H60 121.7 . . ?
C60 C61 H61 118.4 . . ?
C60 C61 C62 123.3(15) . . ?
C62 C61 H61 118.4 . . ?
C61 C62 C63 118.3(13) . . ?
C61 C62 C64 123.4(16) . . ?
C63 C62 C64 118.3(16) . . ?
C58 C63 C62 118.1(13) . . ?
C58 C63 H63 121.0 . . ?
C62 C63 H63 121.0 . . ?
C62 C64 H64A 109.5 . . ?
C62 C64 H64B 109.5 . . ?
C62 C64 H64C 109.5 . . ?
H64A C64 H64B 109.5 . . ?
H64A C64 H64C 109.5 . . ?
H64B C64 H64C 109.5 . . ?
C65 O17 Cr5 138.7(10) . . ?
C65 O18 Cr6 132.6(14) . . ?
O17 C65 O18 123.6(14) . . ?
O17 C65 C66 114.8(11) . . ?
O18 C65 C66 121.6(13) . . ?
C67 C66 C65 120.4(10) . . ?
C71 C66 C65 118.6(11) . . ?
C71 C66 C67 121.0(10) . . ?
C66 C67 H67 119.7 . . ?
C68 C67 C66 120.6(10) . . ?
C68 C67 H67 119.7 . . ?
C67 C68 H68 120.5 . . ?
C69 C68 C67 118.9(11) . . ?
C69 C68 H68 120.5 . . ?
C68 C69 H69 118.9 . . ?
C68 C69 C70 122.1(11) . . ?
C70 C69 H69 118.9 . . ?
C69 C70 C71 118.4(9) . . ?
C69 C70 C72 122.4(11) . . ?
C71 C70 C72 119.2(10) . . ?
C66 C71 C70 119.0(9) . . ?
C66 C71 H71 120.5 . . ?
C70 C71 H71 120.5 . . ?
C70 C72 H72A 109.5 . . ?
C70 C72 H72B 109.5 . . ?
C70 C72 H72C 109.5 . . ?
H72A C72 H72B 109.5 . . ?
H72A C72 H72C 109.5 . . ?
H72B C72 H72C 109.5 . . ?
C73 O19 Cr5 134.2(8) . . ?
C73 O20 Cr6 131.6(13) . . ?
O19 C73 O20 128.0(11) . . ?
O19 C73 C74 114.7(9) . . ?
O20 C73 C74 117.1(11) . . ?
C75 C74 C73 119.9(10) . . ?
C79 C74 C73 117.6(10) . . ?
C79 C74 C75 122.4(10) . . ?
C74 C75 H75 118.9 . . ?
C76 C75 C74 122.3(12) . . ?
C76 C75 H75 118.9 . . ?
C75 C76 H76 122.7 . . ?
C75 C76 C77 114.6(14) . . ?
C77 C76 H76 122.7 . . ?
C76 C77 H77 117.6 . . ?
C78 C77 C76 124.7(14) . . ?
C78 C77 H77 117.6 . . ?
C77 C78 C79 117.6(13) . . ?
C77 C78 C80 131.6(15) . . ?
C79 C78 C80 110.8(14) . . ?
C74 C79 C78 118.3(13) . . ?
C74 C79 H79 120.8 . . ?
C78 C79 H79 120.8 . . ?
C78 C80 H80A 109.5 . . ?
C78 C80 H80B 109.5 . . ?
C78 C80 H80C 109.5 . . ?
H80A C80 H80B 109.5 . . ?
H80A C80 H80C 109.5 . . ?
H80B C80 H80C 109.5 . . ?
C81 O21 Cr6 130.1(15) . . ?
C81 O22 Cr7 134.2(18) . . ?
O21 C81 O22 124.7(14) . . ?
O21 C81 C82 118.4(12) . . ?
O22 C81 C82 113.7(13) . . ?
C83 C82 C81 118.9(10) . . ?
C87 C82 C81 121.2(10) . . ?
C87 C82 C83 119.9(8) . . ?
C82 C83 H83 120.2 . . ?
C84 C83 C82 119.6(10) . . ?
C84 C83 H83 120.2 . . ?
C83 C84 H84 119.8 . . ?
C83 C84 C85 120.4(9) . . ?
C85 C84 H84 119.8 . . ?
C84 C85 H85 119.6 . . ?
C86 C85 C84 120.7(8) . . ?
C86 C85 H85 119.6 . . ?
C85 C86 C87 117.6(7) . . ?
C85 C86 C88 122.4(8) . . ?
C87 C86 C88 120.0(8) . . ?
C82 C87 C86 121.7(8) . . ?
C82 C87 H87 119.1 . . ?
C86 C87 H87 119.1 . . ?
C86 C88 H88A 109.5 . . ?
C86 C88 H88B 109.5 . . ?
C86 C88 H88C 109.5 . . ?
H88A C88 H88B 109.5 . . ?
H88A C88 H88C 109.5 . . ?
H88B C88 H88C 109.5 . . ?
C89 O23 Cr6 130.3(13) . . ?
C89 O24 Cr7 134.0(17) . . ?
O23 C89 O24 125.8(13) . . ?
O23 C89 C90 116.1(11) . . ?
O24 C89 C90 118.1(12) . . ?
C91 C90 C89 118.6(11) . . ?
C95 C90 C89 120.4(10) . . ?
C95 C90 C91 121.0(10) . . ?
C90 C91 H91 120.4 . . ?
C92 C91 C90 119.2(11) . . ?
C92 C91 H91 120.4 . . ?
C91 C92 H92 120.2 . . ?
C91 C92 C93 119.7(11) . . ?
C93 C92 H92 120.2 . . ?
C92 C93 H93 118.8 . . ?
C92 C93 C94 122.3(12) . . ?
C94 C93 H93 118.8 . . ?
C93 C94 C95 116.8(11) . . ?
C93 C94 C96 121.0(13) . . ?
C95 C94 C96 122.2(13) . . ?
C90 C95 C94 121.0(10) . . ?
C90 C95 H95 119.5 . . ?
C94 C95 H95 119.5 . . ?
C94 C96 H96A 109.5 . . ?
C94 C96 H96B 109.5 . . ?
C94 C96 H96C 109.5 . . ?
H96A C96 H96B 109.5 . . ?
H96A C96 H96C 109.5 . . ?
H96B C96 H96C 109.5 . . ?
C97 O25 Cr7 138.7(13) . . ?
C97 O26 Cr8 128.9(13) . . ?
O25 C97 O26 124.1(13) . . ?
O25 C97 C98 116.7(12) . . ?
O26 C97 C98 117.8(12) . . ?
C99 C98 C97 119.6(10) . . ?
C103 C98 C97 120.9(11) . . ?
C103 C98 C99 119.5(10) . . ?
C98 C99 H99 120.0 . . ?
C98 C99 C100 120.0(10) . . ?
C100 C99 H99 120.0 . . ?
C99 C100 H100 120.2 . . ?
C101 C100 C99 119.6(10) . . ?
C101 C100 H100 120.2 . . ?
C100 C101 H101 118.7 . . ?
C100 C101 C102 122.6(10) . . ?
C102 C101 H101 118.7 . . ?
C101 C102 C103 116.2(9) . . ?
C101 C102 C104 123.8(10) . . ?
C103 C102 C104 120.0(10) . . ?
C98 C103 C102 122.0(10) . . ?
C98 C103 H103 119.0 . . ?
C102 C103 H103 119.0 . . ?
C102 C104 H10A 109.5 . . ?
C102 C104 H10B 109.5 . . ?
C102 C104 H10C 109.5 . . ?
H10A C104 H10B 109.5 . . ?
H10A C104 H10C 109.5 . . ?
H10B C104 H10C 109.5 . . ?
C105 O27 Cr7 134.6(13) . . ?
C105 O28 Cr8 133.3(13) . . ?
O27 C105 O28 126.0(12) . . ?
O27 C105 C106 115.8(10) . . ?
O28 C105 C106 118.1(10) . . ?
C107 C106 C105 117.4(9) . . ?
C111 C106 C105 120.5(8) . . ?
C111 C106 C107 122.1(9) . . ?
C106 C107 H107 121.3 . . ?
C106 C107 C108 117.4(11) . . ?
C108 C107 H107 121.3 . . ?
C107 C108 H108 119.3 . . ?
C109 C108 C107 121.4(11) . . ?
C109 C108 H108 119.3 . . ?
C108 C109 H109 119.4 . . ?
C108 C109 C110 121.2(10) . . ?
C110 C109 H109 119.4 . . ?
C109 C110 C112 125.1(10) . . ?
C111 C110 C109 116.5(9) . . ?
C111 C110 C112 118.3(10) . . ?
C106 C111 C110 121.3(9) . . ?
C106 C111 H111 119.3 . . ?
C110 C111 H111 119.3 . . ?
C110 C112 H11A 109.5 . . ?
C110 C112 H11B 109.5 . . ?
C110 C112 H11C 109.5 . . ?
H11A C112 H11B 109.5 . . ?
H11A C112 H11C 109.5 . . ?
H11B C112 H11C 109.5 . . ?
C113 O29 Cr8 138.3(17) . . ?
C113 O30 Cr1 129.2(13) . . ?
O29 C113 O30 124.6(15) . . ?
O29 C113 C114 118.0(13) . . ?
O30 C113 C114 117.1(13) . . ?
C115 C114 C113 119.8(12) . . ?
C119 C114 C113 122.3(12) . . ?
C119 C114 C115 117.9(11) . . ?
C114 C115 H115 118.4 . . ?
C114 C115 C116 123.2(13) . . ?
C116 C115 H115 118.4 . . ?
C115 C116 H116 121.0 . . ?
C117 C116 C115 118.1(13) . . ?
C117 C116 H116 121.0 . . ?
C116 C117 H117 119.5 . . ?
C116 C117 C118 121.0(13) . . ?
C118 C117 H117 119.5 . . ?
C117 C118 C119 119.3(13) . . ?
C117 C118 C120 123.5(14) . . ?
C119 C118 C120 117.3(14) . . ?
C114 C119 C118 120.6(13) . . ?
C114 C119 H119 119.7 . . ?
C118 C119 H119 119.7 . . ?
C118 C120 H12A 109.5 . . ?
C118 C120 H12B 109.5 . . ?
C118 C120 H12C 109.5 . . ?
H12A C120 H12B 109.5 . . ?
H12A C120 H12C 109.5 . . ?
H12B C120 H12C 109.5 . . ?
C121 O31 Cr8 132.7(14) . . ?
C121 O32 Cr1 130.4(14) . . ?
O31 C121 C122 119.5(14) . . ?
O32 C121 O31 124.5(15) . . ?
O32 C121 C122 113.3(14) . . ?
C123 C122 C121 120.9(13) . . ?
C127 C122 C121 119.9(14) . . ?
C127 C122 C123 119.2(13) . . ?
C122 C123 H123 117.5 . . ?
C122 C123 C124 125.1(16) . . ?
C124 C123 H123 117.5 . . ?
C123 C124 H124 122.2 . . ?
C125 C124 C123 115.6(17) . . ?
C125 C124 H124 122.2 . . ?
C124 C125 H125 119.6 . . ?
C124 C125 C126 120.9(16) . . ?
C126 C125 H125 119.6 . . ?
C125 C126 C127 120.6(15) . . ?
C125 C126 C128 120.2(17) . . ?
C127 C126 C128 119.2(18) . . ?
C122 C127 C126 118.7(15) . . ?
C122 C127 H127 120.7 . . ?
C126 C127 H127 120.7 . . ?
C126 C128 H12D 109.5 . . ?
C126 C128 H12E 109.5 . . ?
C126 C128 H12F 109.5 . . ?
H12D C128 H12E 109.5 . . ?
H12D C128 H12F 109.5 . . ?
H12E C128 H12F 109.5 . . ?
H02A N022 H02B 106.6 . . ?
C01B N022 H02A 106.7 . . ?
C01B N022 H02B 106.7 . . ?
C01B N022 C01C 122.7(10) . . ?
C01C N022 H02A 106.7 . . ?
C01C N022 H02B 106.7 . . ?
H12G C129 H12H 107.5 . . ?
C01B C129 H12G 108.4 . . ?
C01B C129 H12H 108.4 . . ?
C01B C129 C01V 115.4(15) . . ?
C01V C129 H12G 108.4 . . ?
C01V C129 H12H 108.4 . . ?
H13A C130 H13B 107.1 . . ?
C01C C130 H13A 107.8 . . ?
C01C C130 H13B 107.8 . . ?
C01C C130 C01W 118.0(15) . . ?
C01W C130 H13A 107.8 . . ?
C01W C130 H13B 107.8 . . ?
N022 C01B C129 119.2(11) . . ?
N022 C01B H01A 107.5 . . ?
N022 C01B H01B 107.5 . . ?
C129 C01B H01A 107.5 . . ?
C129 C01B H01B 107.5 . . ?
H01A C01B H01B 107.0 . . ?
N022 C01C H01C 107.5 . . ?
N022 C01C H01D 107.5 . . ?
C130 C01C N022 119.4(12) . . ?
C130 C01C H01C 107.5 . . ?
C130 C01C H01D 107.5 . . ?
H01C C01C H01D 107.0 . . ?
C129 C01V H01E 109.5 . . ?
C129 C01V H01F 109.5 . . ?
C129 C01V H01G 109.5 . . ?
H01E C01V H01F 109.5 . . ?
H01E C01V H01G 109.5 . . ?
H01F C01V H01G 109.5 . . ?
C130 C01W H01H 109.5 . . ?
C130 C01W H01I 109.5 . . ?
C130 C01W H01J 109.5 . . ?
H01H C01W H01I 109.5 . . ?
H01H C01W H01J 109.5 . . ?
H01I C01W H01J 109.5 . . ?

loop_
_geom_bond_atom_site_label_1
_geom_bond_atom_site_label_2
_geom_bond_distance
_geom_bond_site_symmetry_2
_geom_bond_publ_flag
Cr1 F1 1.89(3) . ?
Cr1 F8 1.88(3) . ?
Cr1 O1 2.035(19) . ?
Cr1 O3 1.971(19) . ?
Cr1 O30 1.964(17) . ?
Cr1 O32 1.93(2) . ?
Cr2 F1 1.99(3) . ?
Cr2 F2 1.89(3) . ?
Cr2 O2 1.87(2) . ?
Cr2 O4 1.856(19) . ?
Cr2 O5 1.89(2) . ?
Cr2 O7 1.893(16) . ?
Cr3 F2 1.98(4) . ?
Cr3 F3 1.92(3) . ?
Cr3 O6 1.927(12) . ?
Cr3 O8 1.956(10) . ?
Cr3 O9 1.944(10) . ?
Cr3 O11 1.969(12) . ?
Cr4 F3 2.05(2) . ?
Cr4 F4 1.81(2) . ?
Cr4 O10 1.97(2) . ?
Cr4 O12 1.99(3) . ?
Cr4 O13 1.98(2) . ?
Cr4 O15 1.93(3) . ?
Cr5 F4 1.93(3) . ?
Cr5 F5 1.87(4) . ?
Cr5 O14 1.919(10) . ?
Cr5 O16 1.923(12) . ?
Cr5 O17 1.944(12) . ?
Cr5 O19 1.939(10) . ?
Cr6 F5 1.97(3) . ?
Cr6 F6 1.89(2) . ?
Cr6 O18 2.02(2) . ?
Cr6 O20 2.034(17) . ?
Cr6 O21 2.026(17) . ?
Cr6 O23 2.066(15) . ?
Cr7 F6 1.96(3) . ?
Cr7 F7 1.97(3) . ?
Cr7 O22 1.88(2) . ?
Cr7 O24 1.92(2) . ?
Cr7 O25 1.937(16) . ?
Cr7 O27 1.987(15) . ?
Cr8 F7 1.93(3) . ?
Cr8 F8 1.93(3) . ?
Cr8 O26 1.973(17) . ?
Cr8 O28 1.871(16) . ?
Cr8 O29 1.934(19) . ?
Cr8 O31 2.068(17) . ?
O1 C1 1.262(13) . ?
O2 C1 1.262(12) . ?
C1 C2 1.496(11) . ?
C2 C3 1.358(12) . ?
C2 C7 1.353(12) . ?
C3 H3 0.9500 . ?
C3 C4 1.356(13) . ?
C4 H4 0.9500 . ?
C4 C5 1.348(13) . ?
C5 H5 0.9500 . ?
C5 C6 1.376(13) . ?
C6 C7 1.407(12) . ?
C6 C8 1.494(13) . ?
C7 H7 0.9500 . ?
C8 H8A 0.9800 . ?
C8 H8B 0.9800 . ?
C8 H8C 0.9800 . ?
O3 C9 1.270(12) . ?
O4 C9 1.266(12) . ?
C9 C10 1.487(11) . ?
C10 C11 1.368(12) . ?
C10 C15 1.351(12) . ?
C11 H11 0.9500 . ?
C11 C12 1.361(12) . ?
C12 H12 0.9500 . ?
C12 C13 1.364(13) . ?
C13 H13 0.9500 . ?
C13 C14 1.379(13) . ?
C14 C15 1.385(11) . ?
C14 C16 1.512(13) . ?
C15 H15 0.9500 . ?
C16 H16A 0.9800 . ?
C16 H16B 0.9800 . ?
C16 H16C 0.9800 . ?
O5 C17 1.251(12) . ?
O6 C17 1.270(12) . ?
C17 C18 1.488(10) . ?
C18 C19 1.377(11) . ?
C18 C23 1.349(11) . ?
C19 H19 0.9500 . ?
C19 C20 1.351(12) . ?
C20 H20 0.9500 . ?
C20 C21 1.360(13) . ?
C21 H21 0.9500 . ?
C21 C22 1.381(12) . ?
C22 C23 1.410(12) . ?
C22 C24 1.516(13) . ?
C23 H23 0.9500 . ?
C24 H24A 0.9800 . ?
C24 H24B 0.9800 . ?
C24 H24C 0.9800 . ?
O7 C25 1.259(11) . ?
O8 C25 1.256(10) . ?
C25 C26 1.494(11) . ?
C26 C27 1.368(13) . ?
C26 C31 1.356(13) . ?
C27 H27 0.9500 . ?
C27 C28 1.367(13) . ?
C28 H28 0.9500 . ?
C28 C29 1.389(14) . ?
C29 H29 0.9500 . ?
C29 C30 1.382(14) . ?
C30 C31 1.435(14) . ?
C30 C32 1.525(14) . ?
C31 H31 0.9500 . ?
C32 H32A 0.9800 . ?
C32 H32B 0.9800 . ?
C32 H32C 0.9800 . ?
O9 C33 1.251(11) . ?
O10 C33 1.270(13) . ?
C33 C34 1.481(10) . ?
C34 C35 1.381(11) . ?
C34 C39 1.365(11) . ?
C35 H35 0.9500 . ?
C35 C36 1.362(11) . ?
C36 H36 0.9500 . ?
C36 C37 1.379(12) . ?
C37 H37 0.9500 . ?
C37 C38 1.370(12) . ?
C38 C39 1.409(11) . ?
C38 C40 1.524(12) . ?
C39 H39 0.9500 . ?
C40 H40A 0.9800 . ?
C40 H40B 0.9800 . ?
C40 H40C 0.9800 . ?
O11 C41 1.241(11) . ?
O12 C41 1.285(11) . ?
C41 C42 1.489(10) . ?
C42 C43 1.371(10) . ?
C42 C47 1.358(10) . ?
C43 H43 0.9500 . ?
C43 C44 1.351(12) . ?
C44 H44 0.9500 . ?
C44 C45 1.392(13) . ?
C45 H45 0.9500 . ?
C45 C46 1.380(13) . ?
C46 C47 1.399(12) . ?
C46 C48 1.503(12) . ?
C47 H47 0.9500 . ?
C48 H48A 0.9800 . ?
C48 H48B 0.9800 . ?
C48 H48C 0.9800 . ?
O13 C49 1.251(12) . ?
O14 C49 1.266(11) . ?
C49 C50 1.481(10) . ?
C50 C51 1.390(11) . ?
C50 C55 1.357(11) . ?
C51 H51 0.9500 . ?
C51 C52 1.364(11) . ?
C52 H52 0.9500 . ?
C52 C53 1.371(11) . ?
C53 H53 0.9500 . ?
C53 C54 1.371(11) . ?
C54 C55 1.413(11) . ?
C54 C56 1.514(11) . ?
C55 H55 0.9500 . ?
C56 H56A 0.9800 . ?
C56 H56B 0.9800 . ?
C56 H56C 0.9800 . ?
O15 C57 1.258(12) . ?
O16 C57 1.260(11) . ?
C57 C58 1.497(11) . ?
C58 C59 1.378(13) . ?
C58 C63 1.353(13) . ?
C59 H59 0.9500 . ?
C59 C60 1.356(13) . ?
C60 H60 0.9500 . ?
C60 C61 1.372(14) . ?
C61 H61 0.9500 . ?
C61 C62 1.388(14) . ?
C62 C63 1.407(13) . ?
C62 C64 1.496(14) . ?
C63 H63 0.9500 . ?
C64 H64A 0.9800 . ?
C64 H64B 0.9800 . ?
C64 H64C 0.9800 . ?
O17 C65 1.245(12) . ?
O18 C65 1.269(12) . ?
C65 C66 1.482(10) . ?
C66 C67 1.375(10) . ?
C66 C71 1.365(10) . ?
C67 H67 0.9500 . ?
C67 C68 1.365(11) . ?
C68 H68 0.9500 . ?
C68 C69 1.363(11) . ?
C69 H69 0.9500 . ?
C69 C70 1.379(11) . ?
C70 C71 1.406(11) . ?
C70 C72 1.507(11) . ?
C71 H71 0.9500 . ?
C72 H72A 0.9800 . ?
C72 H72B 0.9800 . ?
C72 H72C 0.9800 . ?
O19 C73 1.227(11) . ?
O20 C73 1.269(12) . ?
C73 C74 1.481(10) . ?
C74 C75 1.390(11) . ?
C74 C79 1.357(12) . ?
C75 H75 0.9500 . ?
C75 C76 1.376(12) . ?
C76 H76 0.9500 . ?
C76 C77 1.409(14) . ?
C77 H77 0.9500 . ?
C77 C78 1.393(13) . ?
C78 C79 1.415(13) . ?
C78 C80 1.506(14) . ?
C79 H79 0.9500 . ?
C80 H80A 0.9800 . ?
C80 H80B 0.9800 . ?
C80 H80C 0.9800 . ?
O21 C81 1.246(12) . ?
O22 C81 1.281(13) . ?
C81 C82 1.489(10) . ?
C82 C83 1.382(10) . ?
C82 C87 1.347(10) . ?
C83 H83 0.9500 . ?
C83 C84 1.368(10) . ?
C84 H84 0.9500 . ?
C84 C85 1.378(10) . ?
C85 H85 0.9500 . ?
C85 C86 1.376(10) . ?
C86 C87 1.399(9) . ?
C86 C88 1.520(10) . ?
C87 H87 0.9500 . ?
C88 H88A 0.9800 . ?
C88 H88B 0.9800 . ?
C88 H88C 0.9800 . ?
O23 C89 1.261(11) . ?
O24 C89 1.277(12) . ?
C89 C90 1.489(10) . ?
C90 C91 1.373(10) . ?
C90 C95 1.351(11) . ?
C91 H91 0.9500 . ?
C91 C92 1.361(12) . ?
C92 H92 0.9500 . ?
C92 C93 1.367(12) . ?
C93 H93 0.9500 . ?
C93 C94 1.375(12) . ?
C94 C95 1.391(12) . ?
C94 C96 1.507(12) . ?
C95 H95 0.9500 . ?
C96 H96A 0.9800 . ?
C96 H96B 0.9800 . ?
C96 H96C 0.9800 . ?
O25 C97 1.241(12) . ?
O26 C97 1.256(12) . ?
C97 C98 1.482(10) . ?
C98 C99 1.375(10) . ?
C98 C103 1.364(10) . ?
C99 H99 0.9500 . ?
C99 C100 1.379(11) . ?
C100 H100 0.9500 . ?
C100 C101 1.363(11) . ?
C101 H101 0.9500 . ?
C101 C102 1.380(11) . ?
C102 C103 1.406(11) . ?
C102 C104 1.505(11) . ?
C103 H103 0.9500 . ?
C104 H10A 0.9800 . ?
C104 H10B 0.9800 . ?
C104 H10C 0.9800 . ?
O27 C105 1.249(11) . ?
O28 C105 1.281(11) . ?
C105 C106 1.491(10) . ?
C106 C107 1.382(11) . ?
C106 C111 1.375(10) . ?
C107 H107 0.9500 . ?
C107 C108 1.392(12) . ?
C108 H108 0.9500 . ?
C108 C109 1.386(13) . ?
C109 H109 0.9500 . ?
C109 C110 1.407(12) . ?
C110 C111 1.406(11) . ?
C110 C112 1.533(12) . ?
C111 H111 0.9500 . ?
C112 H11A 0.9800 . ?
C112 H11B 0.9800 . ?
C112 H11C 0.9800 . ?
O29 C113 1.242(12) . ?
O30 C113 1.261(13) . ?
C113 C114 1.482(10) . ?
C114 C115 1.362(11) . ?
C114 C119 1.354(12) . ?
C115 H115 0.9500 . ?
C115 C116 1.386(12) . ?
C116 H116 0.9500 . ?
C116 C117 1.347(13) . ?
C117 H117 0.9500 . ?
C117 C118 1.373(13) . ?
C118 C119 1.405(12) . ?
C118 C120 1.511(13) . ?
C119 H119 0.9500 . ?
C120 H12A 0.9800 . ?
C120 H12B 0.9800 . ?
C120 H12C 0.9800 . ?
O31 C121 1.261(13) . ?
O32 C121 1.260(13) . ?
C121 C122 1.492(12) . ?
C122 C123 1.376(13) . ?
C122 C127 1.343(13) . ?
C123 H123 0.9500 . ?
C123 C124 1.387(13) . ?
C124 H124 0.9500 . ?
C124 C125 1.377(14) . ?
C125 H125 0.9500 . ?
C125 C126 1.398(14) . ?
C126 C127 1.421(13) . ?
C126 C128 1.508(14) . ?
C127 H127 0.9500 . ?
C128 H12D 0.9800 . ?
C128 H12E 0.9800 . ?
C128 H12F 0.9800 . ?
N022 H02A 0.9100 . ?
N022 H02B 0.9100 . ?
N022 C01B 1.426(13) . ?
N022 C01C 1.438(13) . ?
C129 H12G 0.9900 . ?
C129 H12H 0.9900 . ?
C129 C01B 1.435(14) . ?
C129 C01V 1.517(17) . ?
C130 H13A 0.9900 . ?
C130 H13B 0.9900 . ?
C130 C01C 1.430(14) . ?
C130 C01W 1.490(17) . ?
C01B H01A 0.9900 . ?
C01B H01B 0.9900 . ?
C01C H01C 0.9900 . ?
C01C H01D 0.9900 . ?
C01V H01E 0.9800 . ?
C01V H01F 0.9800 . ?
C01V H01G 0.9800 . ?
C01W H01H 0.9800 . ?
C01W H01I 0.9800 . ?
C01W H01J 0.9800 . ?

loop_
_geom_torsion_atom_site_label_1
_geom_torsion_atom_site_label_2
_geom_torsion_atom_site_label_3
_geom_torsion_atom_site_label_4
_geom_torsion
_geom_torsion_site_symmetry_1
_geom_torsion_site_symmetry_2
_geom_torsion_site_symmetry_3
_geom_torsion_site_symmetry_4
_geom_torsion_publ_flag
Cr1 O1 C1 O2 16(3) . . . . ?
Cr1 O1 C1 C2 -171.7(12) . . . . ?
Cr1 O3 C9 O4 4(4) . . . . ?
Cr1 O3 C9 C10 -171.5(19) . . . . ?
Cr1 O30 C113 O29 4(3) . . . . ?
Cr1 O30 C113 C114 177.0(11) . . . . ?
Cr1 O32 C121 O31 32(3) . . . . ?
Cr1 O32 C121 C122 -166.5(12) . . . . ?
Cr2 O2 C1 O1 18(4) . . . . ?
Cr2 O2 C1 C2 -153.4(15) . . . . ?
Cr2 O4 C9 O3 -7(3) . . . . ?
Cr2 O4 C9 C10 168.9(12) . . . . ?
Cr2 O5 C17 O6 3(4) . . . . ?
Cr2 O5 C17 C18 178.2(15) . . . . ?
Cr2 O7 C25 O8 -26(3) . . . . ?
Cr2 O7 C25 C26 172.6(14) . . . . ?
Cr3 O6 C17 O5 -29(3) . . . . ?
Cr3 O6 C17 C18 155.7(7) . . . . ?
Cr3 O8 C25 O7 -1(2) . . . . ?
Cr3 O8 C25 C26 159.4(8) . . . . ?
Cr3 O9 C33 O10 -3(3) . . . . ?
Cr3 O9 C33 C34 -171.2(6) . . . . ?
Cr3 O11 C41 O12 19(2) . . . . ?
Cr3 O11 C41 C42 -162.1(8) . . . . ?
Cr4 O10 C33 O9 30(3) . . . . ?
Cr4 O10 C33 C34 -161.5(18) . . . . ?
Cr4 O12 C41 O11 1(3) . . . . ?
Cr4 O12 C41 C42 -177.9(11) . . . . ?
Cr4 O13 C49 O14 -3(3) . . . . ?
Cr4 O13 C49 C50 178.7(15) . . . . ?
Cr4 O15 C57 O16 -11(3) . . . . ?
Cr4 O15 C57 C58 173.3(13) . . . . ?
Cr5 O14 C49 O13 -19(3) . . . . ?
Cr5 O14 C49 C50 158.7(8) . . . . ?
Cr5 O16 C57 O15 -7(3) . . . . ?
Cr5 O16 C57 C58 168.7(9) . . . . ?
Cr5 O17 C65 O18 6(3) . . . . ?
Cr5 O17 C65 C66 -177.1(9) . . . . ?
Cr5 O19 C73 O20 5.6(19) . . . . ?
Cr5 O19 C73 C74 -169.8(7) . . . . ?
Cr6 O18 C65 O17 5(4) . . . . ?
Cr6 O18 C65 C66 -171.9(15) . . . . ?
Cr6 O20 C73 O19 4(2) . . . . ?
Cr6 O20 C73 C74 179.7(11) . . . . ?
Cr6 O21 C81 O22 25(3) . . . . ?
Cr6 O21 C81 C82 -176.4(12) . . . . ?
Cr6 O23 C89 O24 -1(3) . . . . ?
Cr6 O23 C89 C90 -179.2(10) . . . . ?
Cr7 O22 C81 O21 -35(3) . . . . ?
Cr7 O22 C81 C82 165.3(13) . . . . ?
Cr7 O24 C89 O23 25(4) . . . . ?
Cr7 O24 C89 C90 -157.2(18) . . . . ?
Cr7 O25 C97 O26 -34(4) . . . . ?
Cr7 O25 C97 C98 159.7(13) . . . . ?
Cr7 O27 C105 O28 -11(3) . . . . ?
Cr7 O27 C105 C106 174.8(12) . . . . ?
Cr8 O26 C97 O25 11(3) . . . . ?
Cr8 O26 C97 C98 177.5(12) . . . . ?
Cr8 O28 C105 O27 -7(3) . . . . ?
Cr8 O28 C105 C106 167.1(11) . . . . ?
Cr8 O29 C113 O30 17(4) . . . . ?
Cr8 O29 C113 C114 -156.9(14) . . . . ?
Cr8 O31 C121 O32 -15(3) . . . . ?
Cr8 O31 C121 C122 -175.7(12) . . . . ?
F1 Cr1 F8 Cr8 -135(2) . . . . ?
F1 Cr2 F2 Cr3 130(2) . . . . ?
F1 Cr2 O2 C1 -6(2) . . . . ?
F1 Cr2 O4 C9 -16(2) . . . . ?
F1 Cr2 O7 C25 -82(2) . . . . ?
F2 Cr2 O4 C9 -103(2) . . . . ?
F2 Cr2 O5 C17 35(3) . . . . ?
F2 Cr2 O7 C25 4(2) . . . . ?
F3 Cr4 F4 Cr5 133.4(15) . . . . ?
F4 Cr5 F5 Cr6 -141(2) . . . . ?
F5 Cr6 F6 Cr7 143(2) . . . . ?
F6 Cr7 O22 C81 3(2) . . . . ?
F7 Cr8 O28 C105 -11.8(19) . . . . ?
F8 Cr1 F1 Cr2 -132.9(17) . . . . ?
F8 Cr8 O28 C105 -99.8(19) . . . . ?
O1 Cr1 F1 Cr2 56.0(14) . . . . ?
O1 C1 C2 C3 -171.8(15) . . . . ?
O1 C1 C2 C7 8.2(15) . . . . ?
O2 Cr2 O4 C9 76(2) . . . . ?
O2 Cr2 O5 C17 -148(3) . . . . ?
O2 Cr2 O7 C25 -175(2) . . . . ?
O2 C1 C2 C3 0.8(17) . . . . ?
O2 C1 C2 C7 -179.2(17) . . . . ?
C1 C2 C3 C4 -179.8(3) . . . . ?
C1 C2 C7 C6 179.9(4) . . . . ?
C2 C3 C4 C5 -0.1(6) . . . . ?
C3 C2 C7 C6 -0.1(6) . . . . ?
C3 C4 C5 C6 -0.1(9) . . . . ?
C4 C5 C6 C7 0.3(9) . . . . ?
C4 C5 C6 C8 -179.6(6) . . . . ?
C5 C6 C7 C2 -0.1(8) . . . . ?
C7 C2 C3 C4 0.2(4) . . . . ?
C8 C6 C7 C2 179.7(5) . . . . ?
O3 Cr1 F1 Cr2 -45.0(15) . . . . ?
O3 Cr1 F8 Cr8 135(2) . . . . ?
O3 C9 C10 C11 -28.3(18) . . . . ?
O3 C9 C10 C15 152.3(18) . . . . ?
O4 Cr2 F2 Cr3 -134(2) . . . . ?
O4 Cr2 O2 C1 -101(2) . . . . ?
O4 Cr2 O5 C17 125(3) . . . . ?
O4 C9 C10 C11 155.7(17) . . . . ?
O4 C9 C10 C15 -23.8(17) . . . . ?
C9 C10 C11 C12 -180.0(3) . . . . ?
C9 C10 C15 C14 -179.3(4) . . . . ?
C10 C11 C12 C13 0.0(6) . . . . ?
C11 C10 C15 C14 1.3(6) . . . . ?
C11 C12 C13 C14 -0.2(9) . . . . ?
C12 C13 C14 C15 0.9(9) . . . . ?
C12 C13 C14 C16 -179.9(6) . . . . ?
C13 C14 C15 C10 -1.4(8) . . . . ?
C15 C10 C11 C12 -0.5(4) . . . . ?
C16 C14 C15 C10 179.3(5) . . . . ?
O5 Cr2 F2 Cr3 -54(2) . . . . ?
O5 Cr2 O2 C1 179(2) . . . . ?
O5 Cr2 O4 C9 165(2) . . . . ?
O5 Cr2 O7 C25 97(2) . . . . ?
O5 C17 C18 C19 167.6(18) . . . . ?
O5 C17 C18 C23 -12.5(18) . . . . ?
O6 C17 C18 C19 -16.4(13) . . . . ?
O6 C17 C18 C23 163.5(13) . . . . ?
C17 C18 C19 C20 -179.9(3) . . . . ?
C17 C18 C23 C22 179.8(4) . . . . ?
C18 C19 C20 C21 -0.4(6) . . . . ?
C19 C18 C23 C22 -0.3(6) . . . . ?
C19 C20 C21 C22 0.8(8) . . . . ?
C20 C21 C22 C23 -0.9(9) . . . . ?
C20 C21 C22 C24 179.7(5) . . . . ?
C21 C22 C23 C18 0.7(8) . . . . ?
C23 C18 C19 C20 0.2(4) . . . . ?
C24 C22 C23 C18 -179.9(5) . . . . ?
O7 Cr2 F2 Cr3 41(2) . . . . ?
O7 Cr2 O2 C1 84(2) . . . . ?
O7 Cr2 O5 C17 -60(3) . . . . ?
O7 C25 C26 C27 -41.6(14) . . . . ?
O7 C25 C26 C31 138.3(14) . . . . ?
O8 C25 C26 C27 155.6(12) . . . . ?
O8 C25 C26 C31 -24.5(12) . . . . ?
C25 C26 C27 C28 -179.9(3) . . . . ?
C25 C26 C31 C30 179.9(4) . . . . ?
C26 C27 C28 C29 -0.1(6) . . . . ?
C27 C26 C31 C30 -0.3(7) . . . . ?
C27 C28 C29 C30 0.0(9) . . . . ?
C28 C29 C30 C31 -0.1(9) . . . . ?
C28 C29 C30 C32 180.0(6) . . . . ?
C29 C30 C31 C26 0.2(8) . . . . ?
C31 C26 C27 C28 0.2(4) . . . . ?
C32 C30 C31 C26 -179.8(5) . . . . ?
O9 C33 C34 C35 -2.8(12) . . . . ?
O9 C33 C34 C39 177.2(12) . . . . ?
O10 C33 C34 C35 -171.9(17) . . . . ?
O10 C33 C34 C39 8.1(17) . . . . ?
C33 C34 C35 C36 179.7(3) . . . . ?
C33 C34 C39 C38 -180.0(4) . . . . ?
C34 C35 C36 C37 0.4(6) . . . . ?
C35 C34 C39 C38 0.0(6) . . . . ?
C35 C36 C37 C38 -0.3(8) . . . . ?
C36 C37 C38 C39 0.1(9) . . . . ?
C36 C37 C38 C40 -180.0(5) . . . . ?
C37 C38 C39 C34 0.1(8) . . . . ?
C39 C34 C35 C36 -0.2(4) . . . . ?
C40 C38 C39 C34 -179.9(5) . . . . ?
O11 C41 C42 C43 -12.7(11) . . . . ?
O11 C41 C42 C47 167.4(11) . . . . ?
O12 Cr4 F4 Cr5 -140.1(19) . . . . ?
O12 C41 C42 C43 166.5(14) . . . . ?
O12 C41 C42 C47 -13.3(14) . . . . ?
C41 C42 C43 C44 -179.8(3) . . . . ?
C41 C42 C47 C46 -179.8(4) . . . . ?
C42 C43 C44 C45 -0.4(6) . . . . ?
C43 C42 C47 C46 0.3(6) . . . . ?
C43 C44 C45 C46 0.3(8) . . . . ?
C44 C45 C46 C47 0.1(9) . . . . ?
C44 C45 C46 C48 179.9(5) . . . . ?
C45 C46 C47 C42 -0.4(8) . . . . ?
C47 C42 C43 C44 0.1(4) . . . . ?
C48 C46 C47 C42 179.8(5) . . . . ?
O13 Cr4 F4 Cr5 -53(2) . . . . ?
O13 C49 C50 C51 162.3(17) . . . . ?
O13 C49 C50 C55 -17.7(18) . . . . ?
O14 C49 C50 C51 -15.9(11) . . . . ?
O14 C49 C50 C55 164.1(12) . . . . ?
C49 C50 C51 C52 179.8(3) . . . . ?
C49 C50 C55 C54 -180.0(4) . . . . ?
C50 C51 C52 C53 0.3(6) . . . . ?
C51 C50 C55 C54 0.0(6) . . . . ?
C51 C52 C53 C54 -0.3(8) . . . . ?
C52 C53 C54 C55 0.2(8) . . . . ?
C52 C53 C54 C56 -179.9(5) . . . . ?
C53 C54 C55 C50 0.0(8) . . . . ?
C55 C50 C51 C52 -0.2(4) . . . . ?
C56 C54 C55 C50 -179.9(4) . . . . ?
O15 Cr4 F4 Cr5 44(2) . . . . ?
O15 C57 C58 C59 165.6(17) . . . . ?
O15 C57 C58 C63 -14.4(17) . . . . ?
O16 Cr5 F5 Cr6 130(2) . . . . ?
O16 C57 C58 C59 -11.0(13) . . . . ?
O16 C57 C58 C63 168.9(13) . . . . ?
C57 C58 C59 C60 -179.8(3) . . . . ?
C57 C58 C63 C62 -180.0(4) . . . . ?
C58 C59 C60 C61 -0.4(6) . . . . ?
C59 C58 C63 C62 0.0(6) . . . . ?
C59 C60 C61 C62 0.4(9) . . . . ?
C60 C61 C62 C63 -0.2(9) . . . . ?
C60 C61 C62 C64 179.8(6) . . . . ?
C61 C62 C63 C58 0.0(8) . . . . ?
C63 C58 C59 C60 0.2(4) . . . . ?
C64 C62 C63 C58 -180.0(5) . . . . ?
O17 Cr5 F5 Cr6 43(2) . . . . ?
O17 C65 C66 C67 -0.8(13) . . . . ?
O17 C65 C66 C71 179.2(13) . . . . ?
O18 C65 C66 C67 176.2(19) . . . . ?
O18 C65 C66 C71 -3.9(19) . . . . ?
C65 C66 C67 C68 -179.9(3) . . . . ?
C65 C66 C71 C70 179.7(4) . . . . ?
C66 C67 C68 C69 -0.4(6) . . . . ?
C67 C66 C71 C70 -0.4(6) . . . . ?
C67 C68 C69 C70 1.0(8) . . . . ?
C68 C69 C70 C71 -1.3(8) . . . . ?
C68 C69 C70 C72 179.9(5) . . . . ?
C69 C70 C71 C66 0.9(8) . . . . ?
C71 C66 C67 C68 0.1(4) . . . . ?
C72 C70 C71 C66 179.7(5) . . . . ?
O19 Cr5 F5 Cr6 -50(2) . . . . ?
O19 C73 C74 C75 -22.0(9) . . . . ?
O19 C73 C74 C79 157.9(9) . . . . ?
O20 Cr6 F6 Cr7 -129.9(16) . . . . ?
O20 C73 C74 C75 162.0(12) . . . . ?
O20 C73 C74 C79 -18.1(12) . . . . ?
C73 C74 C75 C76 -179.88(19) . . . . ?
C73 C74 C79 C78 -179.98(18) . . . . ?
C74 C75 C76 C77 -0.2(4) . . . . ?
C75 C74 C79 C78 -0.1(3) . . . . ?
C75 C76 C77 C78 0.0(4) . . . . ?
C76 C77 C78 C79 0.1(4) . . . . ?
C76 C77 C78 C80 180.0(2) . . . . ?
C77 C78 C79 C74 -0.1(4) . . . . ?
C79 C74 C75 C76 0.2(3) . . . . ?
C80 C78 C79 C74 -179.98(18) . . . . ?
O21 Cr6 F6 Cr7 -42.2(17) . . . . ?
O21 C81 C82 C83 179.4(17) . . . . ?
O21 C81 C82 C87 -0.1(16) . . . . ?
O22 C81 C82 C83 -19.8(13) . . . . ?
O22 C81 C82 C87 160.7(14) . . . . ?
C81 C82 C83 C84 179.8(3) . . . . ?
C81 C82 C87 C86 -179.3(4) . . . . ?
C82 C83 C84 C85 0.5(6) . . . . ?
C83 C82 C87 C86 1.3(6) . . . . ?
C83 C84 C85 C86 -0.9(8) . . . . ?
C84 C85 C86 C87 1.4(8) . . . . ?
C84 C85 C86 C88 -179.6(5) . . . . ?
C85 C86 C87 C82 -1.6(7) . . . . ?
C87 C82 C83 C84 -0.7(4) . . . . ?
C88 C86 C87 C82 179.3(4) . . . . ?
O23 Cr6 F6 Cr7 58.2(16) . . . . ?
O23 C89 C90 C91 168.1(14) . . . . ?
O23 C89 C90 C95 -11.4(14) . . . . ?
O24 Cr7 O22 C81 94(2) . . . . ?
O24 C89 C90 C91 -10.2(18) . . . . ?
O24 C89 C90 C95 170.3(18) . . . . ?
C89 C90 C91 C92 -180.0(3) . . . . ?
C89 C90 C95 C94 -179.4(4) . . . . ?
C90 C91 C92 C93 0.0(6) . . . . ?
C91 C90 C95 C94 1.0(6) . . . . ?
C91 C92 C93 C94 -0.1(9) . . . . ?
C92 C93 C94 C95 0.6(9) . . . . ?
C92 C93 C94 C96 -179.9(5) . . . . ?
C93 C94 C95 C90 -1.1(8) . . . . ?
C95 C90 C91 C92 -0.4(4) . . . . ?
C96 C94 C95 C90 179.4(5) . . . . ?
O25 Cr7 O22 C81 -179(2) . . . . ?
O25 C97 C98 C99 -29.5(15) . . . . ?
O25 C97 C98 C103 150.7(16) . . . . ?
O26 Cr8 O28 C105 83.2(18) . . . . ?
O26 C97 C98 C99 163.5(18) . . . . ?
O26 C97 C98 C103 -16.3(18) . . . . ?
C97 C98 C99 C100 180.0(3) . . . . ?
C97 C98 C103 C102 -179.9(4) . . . . ?
C98 C99 C100 C101 0.0(6) . . . . ?
C99 C98 C103 C102 0.3(6) . . . . ?
C99 C100 C101 C102 0.2(8) . . . . ?
C100 C101 C102 C103 0.0(8) . . . . ?
C100 C101 C102 C104 -179.9(5) . . . . ?
C101 C102 C103 C98 -0.2(8) . . . . ?
C103 C98 C99 C100 -0.2(4) . . . . ?
C104 C102 C103 C98 179.7(5) . . . . ?
O27 Cr7 O22 C81 -87(2) . . . . ?
O27 C105 C106 C107 146.7(13) . . . . ?
O27 C105 C106 C111 -33.1(13) . . . . ?
O28 C105 C106 C107 -28.3(11) . . . . ?
O28 C105 C106 C111 152.0(12) . . . . ?
C105 C106 C107 C108 180.0(3) . . . . ?
C105 C106 C111 C110 -179.5(4) . . . . ?
C106 C107 C108 C109 0.0(6) . . . . ?
C107 C106 C111 C110 0.8(6) . . . . ?
C107 C108 C109 C110 -0.2(8) . . . . ?
C108 C109 C110 C111 0.6(8) . . . . ?
C108 C109 C110 C112 179.7(5) . . . . ?
C109 C110 C111 C106 -0.9(7) . . . . ?
C111 C106 C107 C108 -0.3(4) . . . . ?
C112 C110 C111 C106 179.9(4) . . . . ?
O29 Cr8 O28 C105 168.7(18) . . . . ?
O29 C113 C114 C115 177.9(18) . . . . ?
O29 C113 C114 C119 -1.9(19) . . . . ?
O30 Cr1 F8 Cr8 49(2) . . . . ?
O30 C113 C114 C115 3.9(16) . . . . ?
O30 C113 C114 C119 -175.9(17) . . . . ?
C113 C114 C115 C116 -179.9(3) . . . . ?
C113 C114 C119 C118 -179.7(4) . . . . ?
C114 C115 C116 C117 -0.3(6) . . . . ?
C115 C114 C119 C118 0.5(6) . . . . ?
C115 C116 C117 C118 0.3(8) . . . . ?
C116 C117 C118 C119 0.0(9) . . . . ?
C116 C117 C118 C120 179.7(6) . . . . ?
C117 C118 C119 C114 -0.5(8) . . . . ?
C119 C114 C115 C116 -0.1(4) . . . . ?
C120 C118 C119 C114 179.9(5) . . . . ?
O31 C121 C122 C123 161.4(18) . . . . ?
O31 C121 C122 C127 -18.7(18) . . . . ?
O32 Cr1 F1 Cr2 131.2(14) . . . . ?
O32 Cr1 F8 Cr8 -45(3) . . . . ?
O32 C121 C122 C123 -1.0(16) . . . . ?
O32 C121 C122 C127 179.0(16) . . . . ?
C121 C122 C123 C124 -179.9(3) . . . . ?
C121 C122 C127 C126 180.0(4) . . . . ?
C122 C123 C124 C125 -0.1(6) . . . . ?
C123 C122 C127 C126 -0.1(6) . . . . ?
C123 C124 C125 C126 0.1(8) . . . . ?
C124 C125 C126 C127 -0.1(9) . . . . ?
C124 C125 C126 C128 180.0(6) . . . . ?
C125 C126 C127 C122 0.1(8) . . . . ?
C127 C122 C123 C124 0.1(4) . . . . ?
C128 C126 C127 C122 -180.0(5) . . . . ?
C01B N022 C01C C130 169(3) . . . . ?
C01C N022 C01B C129 -176(3) . . . . ?
C01V C129 C01B N022 -176(3) . . . . ?
C01W C130 C01C N022 174(3) . . . . ?
